data_4133504
loop_
_publ_author_name
'Cai, Wenting'
'Abella, Laura'
'Zhuang, Jiaxin'
'Zhang, Xingxing'
'Feng, Lai'
'Wang, Yaofeng'
'Morales-Mart\'inez, Roser'
'Esper, Ronda'
'Boero, Mauro'
'Metta-Maga\~na, Alejandro'
'Rodr\'iguez-Fortea, Antonio'
'Poblet, Josep M.'
'Echegoyen, Luis'
'Chen, Ning'

_publ_section_title
;
 Synthesis and Characterization of Non-Isolated-Pentagon-Rule Actinide
 Endohedral Metallofullerenes U@ C<sub>1</sub>(17418)-C<sub>76</sub>, U@
 C<sub>1</sub>(28324)-C<sub>80</sub>, and Th@
 C<sub>1</sub>(28324)-C<sub>80</sub>: Low-Symmetry Cage Selection Directed
 by a Tetravalent Ion.
;
_journal_issue 51
_journal_name_full 'Journal of the American Chemical Society'
_journal_page_first 18039
_journal_page_last 18050
_journal_paper_doi 10.1021/jacs.8b10435
_journal_volume 140
_journal_year 2018
_chemical_formula_moiety 'Th C80, Ni N4 C36 H44, C12Hl2'
_chemical_formula_sum 'C128 H56 N4 Ni Th'
_chemical_formula_weight 1940.51
_chemical_name_common Th@C80/NiOEP/2(C6H6)
_space_group_crystal_system monoclinic
_space_group_IT_number 15
_space_group_name_Hall '-C 2yc'
_space_group_name_H-M_alt 'C 1 2/c 1'
_atom_sites_solution_hydrogens geom
_audit_creation_method SHELXL-2017/1
_cell_angle_alpha 90
_cell_angle_beta 120.3020(10)
_cell_angle_gamma 90
_cell_formula_units_Z 8
_cell_length_a 45.4289(8)
_cell_length_b 15.0655(3)
_cell_length_c 25.2663(4)
_cell_measurement_reflns_used 7158
_cell_measurement_temperature 173(2)
_cell_measurement_theta_max 68.12
_cell_measurement_theta_min 28.45
_cell_volume 14930.0(5)
_computing_cell_refinement 'Bruker SAINT'
_computing_data_collection 'Bruker APEX2'
_computing_data_reduction 'Bruker SAINT'
_computing_molecular_graphics 'Bruker SHELXTL'
_computing_publication_material 'Bruker SHELXTL'
_computing_structure_refinement 'SHELXL-2017/1 (Sheldrick, 2017)'
_computing_structure_solution 'SHELXS-97 (Sheldrick 2008)'
_diffrn_ambient_temperature 173(2)
_diffrn_measured_fraction_theta_full 0.999
_diffrn_measured_fraction_theta_max 0.997
_diffrn_measurement_device_type 'Bruker APEX-II CCD'
_diffrn_measurement_method '\f and \w scans'
_diffrn_radiation_type CuK\a
_diffrn_radiation_wavelength 1.54178
_diffrn_reflns_av_R_equivalents 0.0377
_diffrn_reflns_av_unetI/netI 0.0227
_diffrn_reflns_Laue_measured_fraction_full 0.999
_diffrn_reflns_Laue_measured_fraction_max 0.997
_diffrn_reflns_limit_h_max 54
_diffrn_reflns_limit_h_min -54
_diffrn_reflns_limit_k_max 18
_diffrn_reflns_limit_k_min -18
_diffrn_reflns_limit_l_max 30
_diffrn_reflns_limit_l_min -30
_diffrn_reflns_number 86356
_diffrn_reflns_point_group_measured_fraction_full 0.999
_diffrn_reflns_point_group_measured_fraction_max 0.997
_diffrn_reflns_theta_full 67.679
_diffrn_reflns_theta_max 68.479
_diffrn_reflns_theta_min 2.253
_exptl_absorpt_coefficient_mu 7.234
_exptl_absorpt_correction_T_max 0.7531
_exptl_absorpt_correction_T_min 0.6401
_exptl_absorpt_correction_type multi-scan
_exptl_absorpt_process_details
;
 SADABS 2016/2: Krause, L., Herbst-Irmer, R., Sheldrick G.M. & Stalke D.,
 J. Appl. Cryst. 48 (2015) 3-10
;
_exptl_crystal_colour black
_exptl_crystal_density_diffrn 1.727
_exptl_crystal_description block
_exptl_crystal_F_000 7760
_exptl_crystal_size_max 0.16
_exptl_crystal_size_mid 0.12
_exptl_crystal_size_min 0.06
_exptl_transmission_factor_max 0.7531
_exptl_transmission_factor_min 0.6401
_refine_diff_density_max 2.506
_refine_diff_density_min -2.412
_refine_diff_density_rms 0.172
_refine_ls_extinction_method none
_refine_ls_goodness_of_fit_ref 1.039
_refine_ls_hydrogen_treatment constr
_refine_ls_matrix_type full
_refine_ls_number_parameters 1243
_refine_ls_number_reflns 13701
_refine_ls_number_restraints 1149
_refine_ls_restrained_S_all 1.126
_refine_ls_R_factor_all 0.1023
_refine_ls_R_factor_gt 0.0967
_refine_ls_shift/su_max 0.000
_refine_ls_shift/su_mean 0.000
_refine_ls_structure_factor_coef Fsqd
_refine_ls_weighting_details 'w=1/[\s^2^(Fo^2^)+(0.1706P)^2^+206.5160P] where P=(Fo^2^+2Fc^2^)/3'
_refine_ls_weighting_scheme calc
_refine_ls_wR_factor_gt 0.2672
_refine_ls_wR_factor_ref 0.2743
_reflns_Friedel_coverage 0.000
_reflns_number_gt 12504
_reflns_number_total 13701
_reflns_threshold_expression 'I > 2\s(I)'
_cod_data_source_file ja8b10435_si_004.cif
_cod_data_source_block shelx
_cod_original_cell_volume 14929.9(5)
_cod_original_sg_symbol_H-M 'C 2/c'
_cod_database_code 4133504
_shelx_shelxl_version_number 2017/1
_shelx_space_group_comment
;
The symmetry employed for this shelxl refinement is uniquely defined
by the following loop, which should always be used as a source of
symmetry information in preference to the above space-group names.
They are only intended as comments.
;

loop_
_space_group_symop_operation_xyz
'x, y, z'
'-x, y, -z+1/2'
'x+1/2, y+1/2, z'
'-x+1/2, y+1/2, -z+1/2'
'-x, -y, -z'
'x, -y, z-1/2'
'-x+1/2, -y+1/2, -z'
'x+1/2, -y+1/2, z-1/2'

loop_
_atom_site_label
_atom_site_type_symbol
_atom_site_fract_x
_atom_site_fract_y
_atom_site_fract_z
_atom_site_U_iso_or_equiv
_atom_site_adp_type
_atom_site_occupancy
_atom_site_site_symmetry_order
_atom_site_calc_flag
_atom_site_refinement_flags_posn
_atom_site_refinement_flags_adp
_atom_site_refinement_flags_occupancy
_atom_site_disorder_assembly
_atom_site_disorder_group
Th01 Th 0.33393(2) 0.83842(5) 0.45693(2) 0.0364(3) Uani 0.483(2) 1 d . . P A 3
Th02 Th 0.32127(3) 0.77376(8) 0.45641(4) 0.0348(4) Uani 0.2356(13) 1 d . . P A 3
Th03 Th 0.34329(4) 0.88075(12) 0.44373(7) 0.0392(7) Uani 0.2080(17) 1 d . . P A 3
Th04 Th 0.33419(14) 0.6600(3) 0.4588(2) 0.064(2) Uani 0.0730(16) 1 d . . P A 3
C01A C 0.3387(3) 0.9362(8) 0.5342(5) 0.123(5) Uani 1 1 d D U . B 4
C02A C 0.3049(4) 0.9368(9) 0.4888(8) 0.152(6) Uani 1 1 d D U . B 4
C03A C 0.3014(3) 0.9863(8) 0.4347(6) 0.110(4) Uani 1 1 d D U . B 4
C04A C 0.3358(4) 1.0146(8) 0.4522(7) 0.149(6) Uani 1 1 d D U . B 4
C05A C 0.3586(3) 0.9852(8) 0.5112(5) 0.128(5) Uani 1 1 d D U . B 4
C06A C 0.3892(3) 0.9339(9) 0.5297(5) 0.106(4) Uani 1 1 d D U . B 4
C07A C 0.3881(3) 0.8574(9) 0.5617(5) 0.119(5) Uani 1 1 d D U . B 4
C08A C 0.3581(3) 0.8605(8) 0.5651(5) 0.111(4) Uani 1 1 d D U . B 4
C09A C 0.3429(4) 0.7787(9) 0.5614(5) 0.111(4) Uani 1 1 d D U . B 4
C10A C 0.3064(4) 0.7746(10) 0.5223(7) 0.123(4) Uani 1 1 d D U . B 4
C11A C 0.2884(5) 0.8532(13) 0.4858(9) 0.133(5) Uani 1 1 d D U . B 4
C12A C 0.2647(3) 0.8534(11) 0.4188(6) 0.148(5) Uani 1 1 d D U . B 4
C13A C 0.2584(2) 0.8998(7) 0.361699 0.138(5) Uani 1 1 d D U . B 4
C14A C 0.280201 0.9695(12) 0.3771(9) 0.189(7) Uani 1 1 d D U . B 4
C15A C 0.2886(4) 0.9810(9) 0.3351(8) 0.122(4) Uani 1 1 d D U . B 4
C16A C 0.3245(4) 1.0096(8) 0.3549(7) 0.149(6) Uani 1 1 d D U . B 4
C17A C 0.3517(4) 1.0140(9) 0.4146(9) 0.118(4) Uani 1 1 d D U . B 4
C18A C 0.3876(5) 0.9787(10) 0.4360(9) 0.132(5) Uani 1 1 d D U . B 4
C19A C 0.4040(4) 0.9344(11) 0.4915(8) 0.124(5) Uani 1 1 d D U . B 4
C20A C 0.4284(3) 0.8582(12) 0.5020(8) 0.113(4) Uani 1 1 d D U . B 4
C21A C 0.4260(4) 0.7892(15) 0.5338(7) 0.122(5) Uani 1 1 d . U . B 4
C22A C 0.4042(3) 0.7725(9) 0.5566(4) 0.071(3) Uani 1 1 d D U . B 4
C23A C 0.3857(4) 0.6945(10) 0.5559(5) 0.101(4) Uani 1 1 d D U . B 4
C24A C 0.3562(3) 0.6952(10) 0.5571(5) 0.103(4) Uani 1 1 d D U . B 4
C25A C 0.3279(4) 0.6385(8) 0.5158(6) 0.104(4) Uani 1 1 d D U . B 4
C26A C 0.2979(3) 0.6872(10) 0.4951(6) 0.113(4) Uani 1 1 d D U . B 4
C27A C 0.2702(3) 0.6771(11) 0.4319(8) 0.116(4) Uani 1 1 d D U . B 4
C28A C 0.2544(3) 0.7613(9) 0.4015(8) 0.119(4) Uani 1 1 d D U . B 4
C29A C 0.2424(2) 0.7540(8) 0.3367(8) 0.118(5) Uani 1 1 d D U . B 4
C30A C 0.2448(3) 0.8360(10) 0.3125(6) 0.133(5) Uani 1 1 d D U . B 4
C31A C 0.2536(5) 0.8531(11) 0.2642(8) 0.115(4) Uani 1 1 d D U . B 4
C32A C 0.2768(3) 0.9319(9) 0.2779(7) 0.154(6) Uani 1 1 d D U . B 4
C33A C 0.3033(5) 0.9324(9) 0.2630(6) 0.147(6) Uani 1 1 d D U . B 4
C34A C 0.3320(4) 0.9805(8) 0.3106(8) 0.128(4) Uani 1 1 d D U . B 4
C35A C 0.3648(6) 0.9568(11) 0.3257(11) 0.150(6) Uani 1 1 d D U . B 4
C36A C 0.3905(4) 0.9605(8) 0.3827(10) 0.108(4) Uani 1 1 d D U . B 4
C37A C 0.4200(3) 0.8987(8) 0.3988(8) 0.122(5) Uani 1 1 d D U . B 4
C38A C 0.4374(3) 0.8565(10) 0.4566(6) 0.112(4) Uani 1 1 d D U . B 4
C39A C 0.4497(2) 0.7689(9) 0.4472(6) 0.104(4) Uani 1 1 d D U . B 4
C40A C 0.4495(2) 0.6967(8) 0.4758(6) 0.109(4) Uani 1 1 d D U . B 4
C41A C 0.4382(2) 0.7063(9) 0.5199(4) 0.118(5) Uani 1 1 d D U . B 4
C42A C 0.4214(3) 0.6240(9) 0.5196(4) 0.116(5) Uani 1 1 d D U . B 4
C43A C 0.3920(3) 0.6129(9) 0.5304(5) 0.090(4) Uani 1 1 d D U . B 4
C44A C 0.3647(4) 0.5505(9) 0.4918(7) 0.098(3) Uani 1 1 d D U . B 4
C45A C 0.3299(4) 0.5698(10) 0.4805(8) 0.104(4) Uani 1 1 d . U . B 4
C46A C 0.3011(3) 0.5505(8) 0.4212(6) 0.105(4) Uani 1 1 d D U . B 4
C47A C 0.2706(3) 0.6119(8) 0.3931(8) 0.114(4) Uani 1 1 d D U . B 4
C48A C 0.2590(3) 0.6134(10) 0.3276(8) 0.163(6) Uani 1 1 d D U . B 4
C49A C 0.2470(3) 0.6877(14) 0.3031(9) 0.157(6) Uani 1 1 d D U . B 4
C50A C 0.2535(3) 0.6887(11) 0.2548(6) 0.139(6) Uani 1 1 d D U . B 4
C51A C 0.2551(3) 0.7786(11) 0.2366(6) 0.164(7) Uani 1 1 d D U . B 4
C52A C 0.2789(3) 0.7782(10) 0.2136(4) 0.123(5) Uani 1 1 d D U . B 4
C53A C 0.2976(5) 0.8517(13) 0.2250(6) 0.183(8) Uani 1 1 d D U . B 4
C54A C 0.3303(4) 0.8454(12) 0.2355(6) 0.161(6) Uani 1 1 d D U . B 4
C55A C 0.3611(5) 0.8969(8) 0.2763(7) 0.138(5) Uani 1 1 d D U . B 4
C56A C 0.3906(4) 0.8371(10) 0.2947(6) 0.128(5) Uani 1 1 d D U . B 4
C57A C 0.4198(3) 0.8432(9) 0.3530(6) 0.106(4) Uani 1 1 d D U . B 4
C58A C 0.4384(3) 0.7613(8) 0.3840(7) 0.099(4) Uani 1 1 d D U . B 4
C59A C 0.4265(3) 0.6832(8) 0.3515(6) 0.095(3) Uani 1 1 d D U . B 4
C60A C 0.4283(2) 0.6015(8) 0.3871(5) 0.082(3) Uani 1 1 d D U . B 4
C61A C 0.4398(2) 0.6107(7) 0.4486(5) 0.077(3) Uani 1 1 d D U . B 4
C62A C 0.4225(3) 0.5656(7) 0.4766(4) 0.096(4) Uani 1 1 d D U . B 4
C63A C 0.3951(3) 0.5087(5) 0.4382(5) 0.078(3) Uani 1 1 d D U . B 4
C64A C 0.3648(3) 0.4998(6) 0.4429(6) 0.097(3) Uani 1 1 d D U . B 4
C65A C 0.3371(3) 0.4910(6) 0.3830(7) 0.097(3) Uani 1 1 d D U . B 4
C66A C 0.3056(3) 0.5189(7) 0.3731(8) 0.125(5) Uani 1 1 d D U . B 4
C67A C 0.2819(4) 0.5561(9) 0.3164(7) 0.125(5) Uani 1 1 d D U . B 4
C68A C 0.2949(4) 0.5681(11) 0.2732(9) 0.134(6) Uani 1 1 d . U . B 4
C69A C 0.2764(4) 0.6344(10) 0.2447(7) 0.158(7) Uani 1 1 d D U . B 4
C70A C 0.2916(4) 0.6885(13) 0.2188(5) 0.140(6) Uani 1 1 d D U . B 4
C71A C 0.3245(4) 0.6658(10) 0.2280(5) 0.093(4) Uani 1 1 d . U . B 4
C72A C 0.3408(4) 0.7554(9) 0.2286(5) 0.116(4) Uani 1 1 d D U . B 4
C73A C 0.3780(4) 0.7525(9) 0.2652(6) 0.111(4) Uani 1 1 d D U . B 4
C74A C 0.3960(3) 0.6746(8) 0.2942(5) 0.101(4) Uani 1 1 d D U . B 4
C75A C 0.3791(3) 0.5966(8) 0.2914(5) 0.087(3) Uani 1 1 d D U . B 4
C76A C 0.4001(3) 0.5502(6) 0.3513(5) 0.090(3) Uani 1 1 d D U . B 4
C77A C 0.3856(3) 0.5069(6) 0.3752(5) 0.075(3) Uani 1 1 d D U . B 4
C78A C 0.3486(3) 0.4964(6) 0.3405(6) 0.107(4) Uani 1 1 d D U . B 4
C79A C 0.3287(4) 0.5374(9) 0.2908(7) 0.092(4) Uani 1 1 d . U . B 4
C80A C 0.3450(4) 0.5942(10) 0.2645(6) 0.097(4) Uani 1 1 d D U . B 4
Ni01 Ni 0.45765(2) 0.75829(6) 0.68701(4) 0.0147(2) Uani 1 1 d . . . C 3
N001 N 0.49401(11) 0.7604(3) 0.6669(2) 0.0169(9) Uani 1 1 d . . . C 3
N002 N 0.45754(11) 0.6286(3) 0.6844(2) 0.0178(9) Uani 1 1 d . . . C 3
N003 N 0.42026(12) 0.7567(3) 0.7046(2) 0.0183(9) Uani 1 1 d . . . C 3
N004 N 0.45648(11) 0.8886(3) 0.6861(2) 0.0185(9) Uani 1 1 d . . . C 3
C01Q C 0.3880(3) 1.1266(6) 0.6414(5) 0.061(2) Uani 1 1 d . . . C 3
H01A H 0.376883 1.177332 0.648405 0.092 Uiso 1 1 calc R U . C 3
H01B H 0.390206 1.137950 0.605422 0.092 Uiso 1 1 calc R U . C 3
H01C H 0.374218 1.073095 0.634512 0.092 Uiso 1 1 calc R U . C 3
C02Q C 0.4234(2) 1.1130(4) 0.6977(4) 0.0416(17) Uani 1 1 d . . . C 3
H02A H 0.437006 1.167681 0.704980 0.050 Uiso 1 1 calc R U . C 3
H02B H 0.421023 1.102849 0.734061 0.050 Uiso 1 1 calc R U . C 3
C03Q C 0.44228(16) 1.0359(4) 0.6907(3) 0.0268(12) Uani 1 1 d . . . C 3
C04Q C 0.46691(16) 1.0371(4) 0.6754(3) 0.0258(12) Uani 1 1 d . . . C 3
C05Q C 0.48280(19) 1.1153(4) 0.6619(3) 0.0362(15) Uani 1 1 d . . . C 3
H05A H 0.507784 1.106496 0.682659 0.043 Uiso 1 1 calc R U . C 3
H05B H 0.478488 1.169749 0.678865 0.043 Uiso 1 1 calc R U . C 3
C06Q C 0.4690(3) 1.1283(6) 0.5937(4) 0.057(2) Uani 1 1 d . . . C 3
H06A H 0.480091 1.179729 0.587437 0.086 Uiso 1 1 calc R U . C 3
H06B H 0.473632 1.075155 0.576764 0.086 Uiso 1 1 calc R U . C 3
H06C H 0.444328 1.138424 0.572969 0.086 Uiso 1 1 calc R U . C 3
C07Q C 0.47566(14) 0.9451(4) 0.6732(2) 0.0204(11) Uani 1 1 d . . . C 3
C08Q C 0.49993(14) 0.9203(4) 0.6589(2) 0.0216(11) Uani 1 1 d . . . C 3
H08Q H 0.511644 0.965822 0.650960 0.026 Uiso 1 1 calc R U . C 3
C09Q C 0.50835(14) 0.8333(4) 0.6554(2) 0.0206(11) Uani 1 1 d . . . C 3
C10Q C 0.53328(13) 0.8083(4) 0.6394(2) 0.0223(11) Uani 1 1 d . . . C 3
C11Q C 0.55188(15) 0.8713(4) 0.6203(3) 0.0283(13) Uani 1 1 d . . . C 3
H11A H 0.572941 0.842371 0.626396 0.034 Uiso 1 1 calc R U . C 3
H11B H 0.558607 0.924645 0.646743 0.034 Uiso 1 1 calc R U . C 3
C12Q C 0.53007(19) 0.8994(5) 0.5532(3) 0.0421(17) Uani 1 1 d . . . C 3
H12A H 0.543107 0.940322 0.542699 0.063 Uiso 1 1 calc R U . C 3
H12B H 0.523737 0.846876 0.526861 0.063 Uiso 1 1 calc R U . C 3
H12C H 0.509407 0.929127 0.547202 0.063 Uiso 1 1 calc R U . C 3
C13Q C 0.53492(19) 0.6276(5) 0.5579(3) 0.0411(17) Uani 1 1 d . . . C 3
H13A H 0.549168 0.588208 0.549352 0.062 Uiso 1 1 calc R U . C 3
H13B H 0.514326 0.595862 0.550388 0.062 Uiso 1 1 calc R U . C 3
H13C H 0.528475 0.679754 0.531175 0.062 Uiso 1 1 calc R U . C 3
C14Q C 0.55478(15) 0.6572(4) 0.6246(3) 0.0260(12) Uani 1 1 d . . . C 3
H14A H 0.561646 0.604150 0.651371 0.031 Uiso 1 1 calc R U . C 3
H14B H 0.575795 0.688037 0.632159 0.031 Uiso 1 1 calc R U . C 3
C15Q C 0.53455(14) 0.7178(4) 0.6411(2) 0.0218(11) Uani 1 1 d . . . C 3
C16Q C 0.51009(13) 0.6893(4) 0.6578(2) 0.0200(11) Uani 1 1 d . . . C 3
C17Q C 0.50318(14) 0.6017(4) 0.6621(2) 0.0209(11) Uani 1 1 d . . . C 3
H17Q H 0.516470 0.557956 0.656638 0.025 Uiso 1 1 calc R U . C 3
C18Q C 0.47815(14) 0.5733(3) 0.6738(2) 0.0194(10) Uani 1 1 d . . . C 3
C19Q C 0.46970(16) 0.4809(4) 0.6743(3) 0.0246(12) Uani 1 1 d . . . C 3
C20Q C 0.48673(18) 0.4048(4) 0.6624(3) 0.0325(14) Uani 1 1 d . . . C 3
H20A H 0.482099 0.349807 0.678369 0.039 Uiso 1 1 calc R U . C 3
H20B H 0.511676 0.414747 0.685384 0.039 Uiso 1 1 calc R U . C 3
C21Q C 0.4753(2) 0.3911(5) 0.5949(4) 0.0452(18) Uani 1 1 d . . . C 3
H21A H 0.487478 0.340391 0.590695 0.068 Uiso 1 1 calc R U . C 3
H21B H 0.450702 0.379537 0.571748 0.068 Uiso 1 1 calc R U . C 3
H21C H 0.480322 0.444572 0.578773 0.068 Uiso 1 1 calc R U . C 3
C22Q C 0.3877(2) 0.3940(5) 0.6289(5) 0.057(2) Uani 1 1 d . . . C 3
H22A H 0.375684 0.342401 0.632479 0.085 Uiso 1 1 calc R U . C 3
H22B H 0.374492 0.447882 0.624147 0.085 Uiso 1 1 calc R U . C 3
H22C H 0.390411 0.386809 0.593038 0.085 Uiso 1 1 calc R U . C 3
C23Q C 0.42319(19) 0.4018(4) 0.6873(4) 0.0377(15) Uani 1 1 d . . . C 3
H23A H 0.420314 0.407764 0.723432 0.045 Uiso 1 1 calc R U . C 3
H23B H 0.436233 0.346689 0.692322 0.045 Uiso 1 1 calc R U . C 3
C24Q C 0.44320(16) 0.4801(4) 0.6850(3) 0.0267(12) Uani 1 1 d . . . C 3
C25Q C 0.43622(13) 0.5710(4) 0.6921(2) 0.0201(11) Uani 1 1 d . . . C 3
C26Q C 0.41135(14) 0.5965(4) 0.7047(3) 0.0227(11) Uani 1 1 d . . . C 3
H26Q H 0.398497 0.551208 0.709936 0.027 Uiso 1 1 calc R U . C 3
C27Q C 0.40382(13) 0.6835(4) 0.7101(2) 0.0193(10) Uani 1 1 d . . . C 3
C28Q C 0.37667(14) 0.7082(4) 0.7207(3) 0.0228(11) Uani 1 1 d . . . C 3
C29Q C 0.35275(16) 0.6444(4) 0.7255(3) 0.0313(13) Uani 1 1 d . . . C 3
H29A H 0.340433 0.675770 0.742931 0.038 Uiso 1 1 calc R U . C 3
H29B H 0.366177 0.596029 0.754004 0.038 Uiso 1 1 calc R U . C 3
C30Q C 0.32686(17) 0.6043(5) 0.6639(4) 0.0430(17) Uani 1 1 d . . . C 3
H30A H 0.311952 0.563313 0.669627 0.064 Uiso 1 1 calc R U . C 3
H30B H 0.313114 0.651756 0.635646 0.064 Uiso 1 1 calc R U . C 3
H30C H 0.338868 0.571984 0.646724 0.064 Uiso 1 1 calc R U . C 3
C31Q C 0.32583(17) 0.9008(5) 0.6712(3) 0.0379(15) Uani 1 1 d . . . C 3
H31A H 0.311225 0.939675 0.679195 0.057 Uiso 1 1 calc R U . C 3
H31B H 0.336676 0.935417 0.652843 0.057 Uiso 1 1 calc R U . C 3
H31C H 0.311991 0.853459 0.642909 0.057 Uiso 1 1 calc R U . C 3
C32Q C 0.35322(16) 0.8599(4) 0.7313(3) 0.0286(13) Uani 1 1 d . . . C 3
H32A H 0.366748 0.908115 0.759917 0.034 Uiso 1 1 calc R U . C 3
H32B H 0.342074 0.826194 0.749987 0.034 Uiso 1 1 calc R U . C 3
C33Q C 0.37691(14) 0.7989(4) 0.7231(2) 0.0222(11) Uani 1 1 d . . . C 3
C34Q C 0.40422(14) 0.8277(4) 0.7136(2) 0.0198(11) Uani 1 1 d . . . C 3
C35Q C 0.41203(14) 0.9156(4) 0.7113(3) 0.0221(11) Uani 1 1 d . . . C 3
H35Q H 0.400048 0.959502 0.720017 0.027 Uiso 1 1 calc R U . C 3
C36Q C 0.43590(14) 0.9435(4) 0.6973(2) 0.0214(11) Uani 1 1 d . . . C 3
C14S C 0.3923(2) 0.2456(6) 0.4512(5) 0.054(2) Uani 1 1 d . . . D 3
H14S H 0.415811 0.239412 0.464400 0.065 Uiso 1 1 calc R U . D 3
C16S C 0.3335(2) 0.2508(6) 0.3665(5) 0.059(2) Uani 1 1 d . . . D 3
H16S H 0.317641 0.247823 0.323712 0.071 Uiso 1 1 calc R U . D 3
C15S C 0.3678(3) 0.2417(7) 0.3896(5) 0.066(3) Uani 1 1 d . . . D 3
H15S H 0.375377 0.231947 0.361279 0.079 Uiso 1 1 calc R U . D 3
C13S C 0.3820(3) 0.2581(7) 0.4915(5) 0.064(3) Uani 1 1 d . . . D 3
H13S H 0.398207 0.258641 0.534122 0.077 Uiso 1 1 calc R U . D 3
C11S C 0.3227(2) 0.2650(8) 0.4095(6) 0.076(3) Uani 1 1 d . . . D 3
H11S H 0.299146 0.270380 0.396103 0.091 Uiso 1 1 calc R U . D 3
C12S C 0.3466(3) 0.2710(10) 0.4709(6) 0.085(3) Uani 1 1 d . . . D 3
H12S H 0.339533 0.283606 0.499695 0.101 Uiso 1 1 calc R U . D 3
C23S C 0.2833(4) 1.1144(10) 0.5599(5) 0.091(4) Uani 1 1 d . . . E 4
H23S H 0.302479 1.117473 0.600195 0.109 Uiso 1 1 calc R U . E 4
C26S C 0.2266(5) 1.1070(9) 0.4386(6) 0.100(5) Uani 1 1 d . . . E 4
H26S H 0.207554 1.098477 0.398673 0.120 Uiso 1 1 calc R U . E 4
C24S C 0.2841(5) 1.1572(13) 0.5102(9) 0.117(6) Uani 1 1 d . . . E 4
H24S H 0.303981 1.187800 0.517133 0.140 Uiso 1 1 calc R U . E 4
C25S C 0.2548(6) 1.1540(12) 0.4502(8) 0.127(8) Uani 1 1 d . . . E 4
H25S H 0.255059 1.185247 0.417750 0.153 Uiso 1 1 calc R U . E 4
C21S C 0.2287(6) 1.0745(16) 0.4891(9) 0.188(13) Uani 1 1 d . . . E 4
H21S H 0.208495 1.048236 0.484416 0.225 Uiso 1 1 calc R U . E 4
C22S C 0.2580(6) 1.0740(12) 0.5505(8) 0.145(8) Uani 1 1 d . . . E 4
H22S H 0.257365 1.042818 0.582643 0.175 Uiso 1 1 calc R U . E 4

loop_
_atom_site_aniso_label
_atom_site_aniso_U_11
_atom_site_aniso_U_22
_atom_site_aniso_U_33
_atom_site_aniso_U_23
_atom_site_aniso_U_13
_atom_site_aniso_U_12
Th01 0.0570(4) 0.0315(5) 0.0332(3) 0.0022(2) 0.0320(3) 0.0122(3)
Th02 0.0334(6) 0.0506(9) 0.0281(6) 0.0004(4) 0.0211(4) 0.0077(5)
Th03 0.0408(7) 0.0306(9) 0.0345(8) -0.0145(6) 0.0105(6) 0.0069(6)
Th04 0.086(4) 0.071(3) 0.046(3) -0.0008(19) 0.042(3) -0.027(2)
C01A 0.148(10) 0.142(10) 0.086(7) -0.004(7) 0.063(7) 0.071(8)
C02A 0.171(11) 0.151(11) 0.151(10) -0.031(9) 0.094(9) 0.040(10)
C03A 0.132(9) 0.085(7) 0.135(9) -0.015(7) 0.083(8) 0.044(7)
C04A 0.156(11) 0.090(8) 0.179(11) -0.023(9) 0.069(10) 0.016(9)
C05A 0.134(10) 0.118(9) 0.114(9) -0.015(8) 0.049(8) 0.013(8)
C06A 0.114(8) 0.103(8) 0.064(6) -0.027(6) 0.019(6) 0.004(7)
C07A 0.113(8) 0.149(10) 0.066(7) -0.025(7) 0.023(7) 0.027(8)
C08A 0.129(9) 0.138(9) 0.052(6) -0.020(6) 0.036(6) 0.057(8)
C09A 0.141(9) 0.123(9) 0.064(6) -0.009(7) 0.048(7) 0.029(8)
C10A 0.120(9) 0.151(10) 0.124(9) -0.022(9) 0.081(8) 0.004(9)
C11A 0.136(9) 0.156(11) 0.166(10) -0.021(9) 0.119(8) 0.009(9)
C12A 0.076(7) 0.175(11) 0.208(12) -0.025(10) 0.082(8) 0.030(8)
C13A 0.061(6) 0.080(7) 0.250(12) 0.006(9) 0.061(8) 0.050(6)
C14A 0.164(11) 0.125(10) 0.231(13) -0.007(11) 0.066(10) 0.091(9)
C15A 0.147(9) 0.093(7) 0.182(10) 0.077(7) 0.125(8) 0.092(7)
C16A 0.185(11) 0.063(7) 0.221(12) 0.058(8) 0.119(10) 0.041(8)
C17A 0.159(10) 0.061(6) 0.203(11) 0.000(8) 0.141(8) -0.020(7)
C18A 0.164(10) 0.067(7) 0.168(11) 0.003(8) 0.085(9) -0.041(7)
C19A 0.098(8) 0.115(9) 0.133(10) -0.049(8) 0.039(8) -0.054(7)
C20A 0.068(6) 0.142(9) 0.091(8) -0.037(8) 0.012(6) -0.068(7)
C21A 0.067(7) 0.171(10) 0.058(6) -0.021(7) -0.019(6) -0.015(8)
C22A 0.047(5) 0.117(7) 0.020(4) -0.006(4) -0.004(3) 0.014(5)
C23A 0.099(8) 0.145(9) 0.038(5) 0.018(6) 0.019(5) 0.031(8)
C24A 0.108(8) 0.146(10) 0.060(6) 0.007(6) 0.047(6) 0.017(8)
C25A 0.130(8) 0.124(9) 0.091(7) 0.030(7) 0.081(7) 0.011(8)
C26A 0.104(8) 0.130(9) 0.131(9) 0.023(8) 0.078(7) 0.007(8)
C27A 0.062(6) 0.121(9) 0.170(11) 0.028(8) 0.063(7) -0.022(6)
C28A 0.045(5) 0.137(9) 0.197(11) 0.009(9) 0.079(7) 0.003(6)
C29A 0.030(5) 0.120(9) 0.192(11) -0.002(9) 0.047(6) 0.004(5)
C30A 0.049(6) 0.134(9) 0.186(11) 0.026(9) 0.038(7) 0.034(6)
C31A 0.114(4) 0.115(4) 0.115(4) 0.0000(10) 0.057(2) 0.0011(10)
C32A 0.143(10) 0.115(9) 0.149(10) 0.081(8) 0.033(9) 0.074(8)
C33A 0.201(12) 0.107(9) 0.101(9) 0.085(7) 0.053(9) 0.048(9)
C34A 0.167(10) 0.087(8) 0.196(10) 0.091(8) 0.139(8) 0.048(7)
C35A 0.184(11) 0.101(9) 0.184(11) 0.074(8) 0.105(9) -0.020(9)
C36A 0.137(9) 0.062(6) 0.174(10) -0.001(7) 0.114(8) -0.032(6)
C37A 0.106(8) 0.108(9) 0.162(10) -0.025(8) 0.076(8) -0.064(7)
C38A 0.066(6) 0.132(9) 0.126(9) -0.050(8) 0.039(6) -0.060(6)
C39A 0.037(5) 0.135(9) 0.128(9) -0.019(8) 0.034(6) -0.018(6)
C40A 0.031(4) 0.128(9) 0.118(9) -0.019(8) 0.002(5) 0.018(6)
C41A 0.057(6) 0.151(9) 0.059(6) -0.055(7) -0.035(5) 0.052(6)
C42A 0.108(8) 0.136(9) 0.045(5) 0.013(6) -0.006(6) 0.086(7)
C43A 0.106(7) 0.100(7) 0.044(5) 0.035(5) 0.022(5) 0.063(6)
C44A 0.132(8) 0.079(7) 0.109(8) 0.052(6) 0.080(7) 0.044(6)
C45A 0.130(8) 0.083(7) 0.135(9) 0.052(7) 0.094(7) 0.009(7)
C46A 0.116(8) 0.082(7) 0.173(10) -0.014(7) 0.113(7) -0.033(6)
C47A 0.075(6) 0.111(8) 0.175(10) -0.024(8) 0.077(7) -0.053(6)
C48A 0.061(7) 0.157(11) 0.216(12) -0.060(11) 0.029(9) -0.059(8)
C49A 0.041(6) 0.187(12) 0.196(12) -0.049(11) 0.026(7) -0.034(8)
C50A 0.049(6) 0.164(10) 0.122(9) -0.095(8) -0.018(6) -0.005(7)
C51A 0.083(8) 0.188(11) 0.093(9) -0.017(9) -0.050(7) 0.025(9)
C52A 0.100(8) 0.188(11) 0.019(4) -0.023(6) -0.015(5) 0.068(8)
C53A 0.216(12) 0.177(11) 0.045(7) 0.057(8) -0.015(9) 0.021(11)
C54A 0.218(13) 0.176(11) 0.066(7) 0.073(8) 0.054(9) 0.021(11)
C55A 0.214(12) 0.085(8) 0.127(9) 0.059(7) 0.096(9) -0.010(8)
C56A 0.170(10) 0.123(9) 0.119(9) 0.034(8) 0.092(8) -0.029(8)
C57A 0.103(8) 0.112(9) 0.139(9) -0.004(7) 0.088(7) -0.035(7)
C58A 0.060(6) 0.123(9) 0.142(9) -0.017(8) 0.072(6) -0.018(6)
C59A 0.067(5) 0.145(9) 0.105(7) -0.018(7) 0.067(5) 0.022(6)
C60A 0.062(5) 0.090(7) 0.099(7) -0.012(6) 0.043(5) 0.030(5)
C61A 0.043(4) 0.082(6) 0.081(6) -0.008(5) 0.013(4) 0.034(4)
C62A 0.109(7) 0.097(7) 0.055(5) 0.019(5) 0.021(5) 0.085(6)
C63A 0.094(6) 0.049(5) 0.120(7) 0.034(5) 0.075(6) 0.041(5)
C64A 0.140(9) 0.031(4) 0.145(9) 0.031(5) 0.091(7) 0.024(5)
C65A 0.132(8) 0.038(5) 0.173(9) -0.030(6) 0.115(7) -0.020(5)
C66A 0.115(8) 0.079(7) 0.200(11) -0.053(8) 0.094(8) -0.050(7)
C67A 0.082(7) 0.115(8) 0.179(11) -0.104(8) 0.066(7) -0.063(6)
C68A 0.078(7) 0.095(8) 0.145(10) -0.083(7) -0.006(7) -0.009(6)
C69A 0.111(9) 0.151(11) 0.114(10) -0.085(8) -0.015(8) -0.034(9)
C70A 0.131(10) 0.191(11) 0.049(6) -0.050(8) 0.010(7) -0.003(10)
C71A 0.106(8) 0.128(8) 0.033(4) -0.017(5) 0.026(5) 0.036(7)
C72A 0.188(11) 0.118(9) 0.051(6) 0.014(6) 0.067(7) 0.028(9)
C73A 0.170(10) 0.109(9) 0.077(7) 0.009(6) 0.080(7) -0.001(8)
C74A 0.114(8) 0.131(9) 0.091(7) -0.025(7) 0.075(6) 0.009(7)
C75A 0.103(7) 0.097(7) 0.069(6) -0.030(5) 0.050(6) 0.019(6)
C76A 0.089(7) 0.076(7) 0.101(7) -0.014(6) 0.044(6) 0.033(6)
C77A 0.080(6) 0.056(5) 0.094(7) -0.008(5) 0.047(5) 0.027(5)
C78A 0.121(8) 0.061(6) 0.123(9) -0.039(6) 0.050(7) 0.004(6)
C79A 0.089(7) 0.066(6) 0.106(8) -0.031(6) 0.038(6) 0.006(5)
C80A 0.105(8) 0.096(7) 0.075(6) -0.020(6) 0.035(6) 0.030(7)
Ni01 0.0163(4) 0.0147(5) 0.0140(4) -0.0003(3) 0.0083(4) 0.0004(3)
N001 0.017(2) 0.018(2) 0.012(2) -0.0016(16) 0.0056(17) -0.0012(16)
N002 0.019(2) 0.019(2) 0.018(2) 0.0007(17) 0.0113(18) 0.0003(17)
N003 0.019(2) 0.017(2) 0.018(2) 0.0001(16) 0.0091(19) 0.0007(17)
N004 0.019(2) 0.020(2) 0.018(2) -0.0017(17) 0.0107(18) -0.0003(17)
C01Q 0.070(6) 0.040(4) 0.084(7) 0.021(4) 0.046(5) 0.028(4)
C02Q 0.056(4) 0.016(3) 0.068(5) -0.001(3) 0.042(4) 0.005(3)
C03Q 0.035(3) 0.016(3) 0.029(3) -0.002(2) 0.016(3) 0.001(2)
C04Q 0.034(3) 0.018(3) 0.024(3) 0.001(2) 0.014(2) -0.001(2)
C05Q 0.051(4) 0.020(3) 0.047(4) 0.001(3) 0.032(3) -0.004(3)
C06Q 0.079(6) 0.046(5) 0.055(5) 0.020(4) 0.040(5) -0.001(4)
C07Q 0.027(3) 0.017(3) 0.017(3) -0.001(2) 0.011(2) -0.003(2)
C08Q 0.026(3) 0.021(3) 0.020(3) -0.001(2) 0.013(2) -0.004(2)
C09Q 0.024(3) 0.023(3) 0.018(3) 0.000(2) 0.013(2) -0.002(2)
C10Q 0.019(2) 0.030(3) 0.017(3) 0.000(2) 0.008(2) -0.003(2)
C11Q 0.024(3) 0.035(3) 0.030(3) 0.001(3) 0.017(3) -0.005(2)
C12Q 0.048(4) 0.050(4) 0.035(4) 0.005(3) 0.025(3) -0.015(3)
C13Q 0.041(4) 0.053(4) 0.030(3) -0.001(3) 0.019(3) 0.019(3)
C14Q 0.021(3) 0.034(3) 0.026(3) 0.006(2) 0.015(2) 0.007(2)
C15Q 0.020(2) 0.030(3) 0.016(2) 0.002(2) 0.010(2) 0.002(2)
C16Q 0.014(2) 0.030(3) 0.016(2) 0.003(2) 0.007(2) 0.004(2)
C17Q 0.022(3) 0.022(3) 0.019(3) 0.000(2) 0.011(2) 0.005(2)
C18Q 0.024(3) 0.016(2) 0.018(3) 0.0022(19) 0.010(2) 0.004(2)
C19Q 0.035(3) 0.018(3) 0.024(3) 0.001(2) 0.017(3) 0.002(2)
C20Q 0.045(4) 0.021(3) 0.042(4) 0.002(3) 0.030(3) 0.005(3)
C21Q 0.058(4) 0.040(4) 0.047(4) -0.018(3) 0.032(4) -0.002(3)
C22Q 0.063(5) 0.037(4) 0.073(6) -0.019(4) 0.036(5) -0.026(4)
C23Q 0.049(4) 0.021(3) 0.056(4) -0.002(3) 0.036(4) -0.003(3)
C24Q 0.035(3) 0.020(3) 0.029(3) -0.001(2) 0.020(3) -0.001(2)
C25Q 0.021(3) 0.017(3) 0.020(3) 0.000(2) 0.009(2) -0.001(2)
C26Q 0.025(3) 0.020(3) 0.026(3) 0.000(2) 0.015(2) -0.003(2)
C27Q 0.019(2) 0.022(3) 0.018(2) 0.001(2) 0.010(2) 0.000(2)
C28Q 0.020(3) 0.029(3) 0.022(3) -0.002(2) 0.013(2) -0.001(2)
C29Q 0.032(3) 0.031(3) 0.042(4) -0.001(3) 0.027(3) -0.003(3)
C30Q 0.027(3) 0.042(4) 0.062(5) -0.008(3) 0.024(3) -0.010(3)
C31Q 0.032(3) 0.043(4) 0.043(4) 0.003(3) 0.021(3) 0.013(3)
C32Q 0.032(3) 0.032(3) 0.033(3) 0.003(3) 0.024(3) 0.006(3)
C33Q 0.021(3) 0.027(3) 0.019(3) 0.000(2) 0.011(2) 0.004(2)
C34Q 0.021(2) 0.023(3) 0.015(2) -0.001(2) 0.009(2) 0.001(2)
C35Q 0.022(3) 0.022(3) 0.023(3) -0.002(2) 0.012(2) 0.005(2)
C36Q 0.025(3) 0.017(3) 0.019(3) 0.000(2) 0.010(2) 0.003(2)
C14S 0.036(4) 0.066(6) 0.063(6) 0.008(4) 0.027(4) -0.001(4)
C16S 0.038(4) 0.070(6) 0.055(5) -0.004(4) 0.013(4) -0.004(4)
C15S 0.047(5) 0.090(7) 0.059(6) 0.000(5) 0.025(5) -0.009(5)
C13S 0.050(5) 0.073(6) 0.046(5) 0.001(4) 0.007(4) -0.006(4)
C11S 0.031(4) 0.095(8) 0.076(7) 0.002(6) 0.008(5) 0.003(4)
C12S 0.068(7) 0.118(10) 0.074(8) -0.016(7) 0.041(6) -0.011(7)
C23S 0.105(9) 0.097(9) 0.048(6) -0.012(6) 0.022(6) 0.017(8)
C26S 0.142(13) 0.074(8) 0.055(7) 0.012(6) 0.029(8) 0.001(8)
C24S 0.111(12) 0.148(15) 0.121(14) 0.006(11) 0.079(12) -0.001(10)
C25S 0.21(2) 0.114(13) 0.075(10) 0.032(9) 0.082(13) 0.072(14)
C21S 0.169(19) 0.21(2) 0.104(13) 0.061(14) 0.007(13) -0.103(18)
C22S 0.186(19) 0.135(15) 0.094(11) 0.038(10) 0.054(12) -0.066(14)

loop_
_atom_type_symbol
_atom_type_description
_atom_type_scat_dispersion_real
_atom_type_scat_dispersion_imag
_atom_type_scat_source
C C 0.0181 0.0091 'International Tables Vol C Tables 4.2.6.8 and 6.1.1.4'
H H 0.0000 0.0000 'International Tables Vol C Tables 4.2.6.8 and 6.1.1.4'
N N 0.0311 0.0180 'International Tables Vol C Tables 4.2.6.8 and 6.1.1.4'
Ni Ni -3.0029 0.5091 'International Tables Vol C Tables 4.2.6.8 and 6.1.1.4'
Th Th -4.1491 12.3296 'International Tables Vol C Tables 4.2.6.8 and 6.1.1.4'

loop_
_geom_angle_atom_site_label_1
_geom_angle_atom_site_label_2
_geom_angle_atom_site_label_3
_geom_angle
Th03 Th01 Th02 157.38(10)
Th03 Th01 Th04 134.66(12)
Th02 Th01 Th04 30.03(12)
Th01 Th02 Th04 131.71(16)
Th01 Th02 Th03 10.13(5)
Th04 Th02 Th03 126.11(15)
Th01 Th03 Th02 12.49(6)
Th01 Th03 Th04 34.26(10)
Th02 Th03 Th04 25.38(9)
Th02 Th04 Th01 18.26(7)
Th02 Th04 Th03 28.51(9)
Th01 Th04 Th03 11.08(4)
C02A C01A C08A 126.0(9)
C02A C01A C05A 108.2(7)
C08A C01A C05A 106.5(7)
C01A C02A C11A 111.7(14)
C01A C02A C03A 109.0(8)
C11A C02A C03A 125.0(13)
C14A C03A C04A 118.3(13)
C14A C03A C02A 127.0(15)
C04A C03A C02A 105.3(8)
C05A C04A C03A 109.9(8)
C05A C04A C17A 110.4(13)
C03A C04A C17A 127.5(13)
C04A C05A C06A 126.4(9)
C04A C05A C01A 107.6(7)
C06A C05A C01A 106.3(7)
C07A C06A C19A 123.6(13)
C07A C06A C05A 108.2(8)
C19A C06A C05A 118.8(12)
C08A C07A C06A 108.8(8)
C08A C07A C22A 123.9(12)
C06A C07A C22A 118.6(11)
C09A C08A C07A 115.4(11)
C09A C08A C01A 121.9(11)
C07A C08A C01A 110.1(8)
C08A C09A C24A 125.0(12)
C08A C09A C10A 116.3(12)
C24A C09A C10A 107.2(8)
C09A C10A C26A 107.7(8)
C09A C10A C11A 118.7(13)
C26A C10A C11A 120.3(13)
C02A C11A C10A 123.8(16)
C02A C11A C12A 96.7(16)
C10A C11A C12A 125.0(16)
C28A C12A C11A 106.2(14)
C28A C12A C13A 106.2(8)
C11A C12A C13A 141.3(13)
C14A C13A C30A 134.0(11)
C14A C13A C12A 109.1(10)
C30A C13A C12A 108.2(7)
C03A C14A C15A 121.7(13)
C03A C14A C13A 119.5(18)
C15A C14A C13A 109.9(16)
C14A C15A C32A 128.5(15)
C14A C15A C16A 118.6(14)
C32A C15A C16A 105.5(7)
C17A C16A C34A 116.4(14)
C17A C16A C15A 126.5(14)
C34A C16A C15A 107.8(8)
C16A C17A C04A 104.3(14)
C16A C17A C18A 124.8(16)
C04A C17A C18A 124.3(17)
C19A C18A C36A 126.7(18)
C19A C18A C17A 117.2(17)
C36A C18A C17A 108.7(16)
C18A C19A C06A 119.4(17)
C18A C19A C20A 120.9(17)
C06A C19A C20A 115.2(16)
C21A C20A C38A 128.1(18)
C21A C20A C19A 114.6(17)
C38A C20A C19A 111.0(16)
C20A C21A C22A 132.0(18)
C20A C21A C41A 110.8(18)
C22A C21A C41A 112.1(18)
C21A C22A C23A 132.3(14)
C21A C22A C07A 111.0(14)
C23A C22A C07A 112.7(11)
C24A C23A C22A 124.8(13)
C24A C23A C43A 115.2(14)
C22A C23A C43A 116.3(13)
C23A C24A C09A 118.1(13)
C23A C24A C25A 120.2(11)
C09A C24A C25A 108.7(8)
C45A C25A C26A 121.0(13)
C45A C25A C24A 125.1(12)
C26A C25A C24A 107.5(8)
C25A C26A C10A 108.9(8)
C25A C26A C27A 119.6(13)
C10A C26A C27A 119.4(13)
C47A C27A C26A 122.2(14)
C47A C27A C28A 114.7(16)
C26A C27A C28A 114.0(15)
C29A C28A C12A 107.0(8)
C29A C28A C27A 109.3(14)
C12A C28A C27A 131.7(13)
C49A C29A C30A 107.1(15)
C49A C29A C28A 131.2(15)
C30A C29A C28A 110.9(8)
C29A C30A C13A 107.7(8)
C29A C30A C31A 128.4(13)
C13A C30A C31A 114.7(11)
C51A C31A C30A 112.8(15)
C51A C31A C32A 124.5(16)
C30A C31A C32A 113.2(14)
C33A C32A C15A 108.6(8)
C33A C32A C31A 121.8(14)
C15A C32A C31A 119.3(14)
C32A C33A C34A 108.0(8)
C32A C33A C53A 105.6(14)
C34A C33A C53A 137.5(14)
C35A C34A C16A 121.7(16)
C35A C34A C33A 119.5(16)
C16A C34A C33A 110.1(8)
C36A C35A C34A 121.6(17)
C36A C35A C55A 127.5(18)
C34A C35A C55A 106(2)
C35A C36A C18A 125.4(16)
C35A C36A C37A 116.3(16)
C18A C36A C37A 110.6(17)
C38A C37A C57A 110.3(8)
C38A C37A C36A 120.9(14)
C57A C37A C36A 120.1(14)
C20A C38A C37A 126.6(14)
C20A C38A C39A 115.6(14)
C37A C38A C39A 107.0(8)
C40A C39A C58A 117.2(13)
C40A C39A C38A 122.6(13)
C58A C39A C38A 107.4(8)
C39A C40A C61A 125.1(13)
C39A C40A C41A 116.4(12)
C61A C40A C41A 108.6(8)
C40A C41A C42A 107.4(7)
C40A C41A C21A 126.0(14)
C42A C41A C21A 117.5(13)
C62A C42A C41A 108.2(8)
C62A C42A C43A 116.6(11)
C41A C42A C43A 127.4(10)
C44A C43A C23A 122.6(12)
C44A C43A C42A 118.7(11)
C23A C43A C42A 111.8(13)
C64A C44A C43A 122.6(12)
C64A C44A C45A 113.5(15)
C43A C44A C45A 117.5(13)
C25A C45A C46A 119.8(14)
C25A C45A C44A 115.3(16)
C46A C45A C44A 118.8(14)
C66A C46A C45A 121.0(11)
C66A C46A C47A 107.3(8)
C45A C46A C47A 120.2(12)
C27A C47A C48A 131.2(14)
C27A C47A C46A 115.8(13)
C48A C47A C46A 105.2(7)
C49A C48A C47A 112.9(17)
C49A C48A C67A 126.3(17)
C47A C48A C67A 108.6(8)
C48A C49A C50A 102.1(18)
C48A C49A C29A 120(2)
C50A C49A C29A 134(2)
C49A C50A C69A 129.7(15)
C49A C50A C51A 110.8(15)
C69A C50A C51A 108.5(8)
C31A C51A C50A 126.6(15)
C31A C51A C52A 116.9(15)
C50A C51A C52A 106.7(8)
C53A C52A C70A 125.0(13)
C53A C52A C51A 115.2(14)
C70A C52A C51A 107.9(8)
C52A C53A C54A 119.4(18)
C52A C53A C33A 134.6(16)
C54A C53A C33A 96.4(17)
C53A C54A C55A 130.6(17)
C53A C54A C72A 115.1(16)
C55A C54A C72A 108.4(8)
C54A C55A C35A 125.3(16)
C54A C55A C56A 106.8(8)
C35A C55A C56A 113.9(15)
C57A C56A C73A 121.3(13)
C57A C56A C55A 121.1(14)
C73A C56A C55A 108.3(8)
C56A C57A C37A 120.5(13)
C56A C57A C58A 119.1(12)
C37A C57A C58A 107.1(8)
C59A C58A C39A 123.4(12)
C59A C58A C57A 116.7(12)
C39A C58A C57A 108.3(7)
C58A C59A C74A 125.0(11)
C58A C59A C60A 117.1(11)
C74A C59A C60A 105.4(7)
C61A C60A C76A 119.9(10)
C61A C60A C59A 118.1(10)
C76A C60A C59A 108.4(7)
C60A C61A C40A 119.0(10)
C60A C61A C62A 120.7(9)
C40A C61A C62A 107.3(7)
C63A C62A C42A 122.8(10)
C63A C62A C61A 116.7(9)
C42A C62A C61A 108.5(7)
C62A C63A C77A 116.3(9)
C62A C63A C64A 123.0(9)
C77A C63A C64A 109.0(7)
C65A C64A C63A 106.9(7)
C65A C64A C44A 125.5(11)
C63A C64A C44A 115.5(11)
C66A C65A C64A 116.5(12)
C66A C65A C78A 126.2(13)
C64A C65A C78A 109.9(8)
C65A C66A C67A 119.5(14)
C65A C66A C46A 122.1(13)
C67A C66A C46A 112.0(8)
C66A C67A C48A 106.7(8)
C66A C67A C68A 114.5(13)
C48A C67A C68A 130.0(14)
C69A C68A C79A 136(2)
C69A C68A C67A 96.8(16)
C79A C68A C67A 119.2(17)
C68A C69A C70A 112.1(19)
C68A C69A C50A 132.4(19)
C70A C69A C50A 108.5(8)
C69A C70A C71A 119.8(15)
C69A C70A C52A 108.3(8)
C71A C70A C52A 124.9(14)
C80A C71A C70A 125.2(16)
C80A C71A C72A 120.4(13)
C70A C71A C72A 104.5(13)
C73A C72A C54A 107.1(8)
C73A C72A C71A 112.1(11)
C54A C72A C71A 128.7(12)
C74A C73A C56A 119.6(13)
C74A C73A C72A 122.6(13)
C56A C73A C72A 109.3(8)
C75A C74A C73A 121.3(12)
C75A C74A C59A 111.2(8)
C73A C74A C59A 117.9(12)
C80A C75A C74A 121.1(12)
C80A C75A C76A 119.0(12)
C74A C75A C76A 106.9(7)
C77A C76A C60A 120.6(10)
C77A C76A C75A 120.0(10)
C60A C76A C75A 108.1(7)
C76A C77A C63A 125.6(10)
C76A C77A C78A 119.0(10)
C63A C77A C78A 106.4(7)
C79A C78A C65A 115.0(12)
C79A C78A C77A 124.6(12)
C65A C78A C77A 107.7(7)
C78A C79A C68A 125.1(18)
C78A C79A C80A 116.8(13)
C68A C79A C80A 111.7(15)
C75A C80A C71A 121.4(16)
C75A C80A C79A 119.7(13)
C71A C80A C79A 114.5(13)
N002 Ni01 N001 89.76(18)
N002 Ni01 N003 90.44(18)
N001 Ni01 N003 178.33(19)
N002 Ni01 N004 177.7(2)
N001 Ni01 N004 90.12(18)
N003 Ni01 N004 89.63(18)
C16Q N001 C09Q 103.7(4)
C16Q N001 Ni01 128.1(4)
C09Q N001 Ni01 128.1(4)
C18Q N002 C25Q 104.0(4)
C18Q N002 Ni01 128.3(4)
C25Q N002 Ni01 127.7(4)
C34Q N003 C27Q 104.3(4)
C34Q N003 Ni01 128.3(4)
C27Q N003 Ni01 127.4(3)
C07Q N004 C36Q 104.7(4)
C07Q N004 Ni01 127.4(4)
C36Q N004 Ni01 127.9(4)
C02Q C01Q H01A 109.5
C02Q C01Q H01B 109.5
H01A C01Q H01B 109.5
C02Q C01Q H01C 109.5
H01A C01Q H01C 109.5
H01B C01Q H01C 109.5
C03Q C02Q C01Q 112.8(6)
C03Q C02Q H02A 109.0
C01Q C02Q H02A 109.0
C03Q C02Q H02B 109.0
C01Q C02Q H02B 109.0
H02A C02Q H02B 107.8
C04Q C03Q C36Q 106.7(5)
C04Q C03Q C02Q 128.5(6)
C36Q C03Q C02Q 124.7(6)
C03Q C04Q C07Q 106.2(5)
C03Q C04Q C05Q 129.3(5)
C07Q C04Q C05Q 124.5(5)
C04Q C05Q C06Q 112.7(6)
C04Q C05Q H05A 109.0
C06Q C05Q H05A 109.0
C04Q C05Q H05B 109.0
C06Q C05Q H05B 109.0
H05A C05Q H05B 107.8
C05Q C06Q H06A 109.5
C05Q C06Q H06B 109.5
H06A C06Q H06B 109.5
C05Q C06Q H06C 109.5
H06A C06Q H06C 109.5
H06B C06Q H06C 109.5
N004 C07Q C08Q 125.7(5)
N004 C07Q C04Q 111.5(5)
C08Q C07Q C04Q 122.8(5)
C07Q C08Q C09Q 124.1(5)
C07Q C08Q H08Q 118.0
C09Q C08Q H08Q 118.0
C08Q C09Q N001 124.5(5)
C08Q C09Q C10Q 123.5(5)
N001 C09Q C10Q 112.0(5)
C15Q C10Q C09Q 106.3(5)
C15Q C10Q C11Q 128.3(5)
C09Q C10Q C11Q 125.3(5)
C10Q C11Q C12Q 112.1(5)
C10Q C11Q H11A 109.2
C12Q C11Q H11A 109.2
C10Q C11Q H11B 109.2
C12Q C11Q H11B 109.2
H11A C11Q H11B 107.9
C11Q C12Q H12A 109.5
C11Q C12Q H12B 109.5
H12A C12Q H12B 109.5
C11Q C12Q H12C 109.5
H12A C12Q H12C 109.5
H12B C12Q H12C 109.5
C14Q C13Q H13A 109.5
C14Q C13Q H13B 109.5
H13A C13Q H13B 109.5
C14Q C13Q H13C 109.5
H13A C13Q H13C 109.5
H13B C13Q H13C 109.5
C15Q C14Q C13Q 112.5(5)
C15Q C14Q H14A 109.1
C13Q C14Q H14A 109.1
C15Q C14Q H14B 109.1
C13Q C14Q H14B 109.1
H14A C14Q H14B 107.8
C10Q C15Q C16Q 106.3(5)
C10Q C15Q C14Q 128.5(5)
C16Q C15Q C14Q 125.0(5)
C17Q C16Q N001 124.9(5)
C17Q C16Q C15Q 123.4(5)
N001 C16Q C15Q 111.7(5)
C16Q C17Q C18Q 124.1(5)
C16Q C17Q H17Q 117.9
C18Q C17Q H17Q 117.9
N002 C18Q C17Q 124.7(5)
N002 C18Q C19Q 111.7(5)
C17Q C18Q C19Q 123.5(5)
C24Q C19Q C18Q 106.1(5)
C24Q C19Q C20Q 129.2(5)
C18Q C19Q C20Q 124.7(5)
C19Q C20Q C21Q 114.2(6)
C19Q C20Q H20A 108.7
C21Q C20Q H20A 108.7
C19Q C20Q H20B 108.7
C21Q C20Q H20B 108.7
H20A C20Q H20B 107.6
C20Q C21Q H21A 109.5
C20Q C21Q H21B 109.5
H21A C21Q H21B 109.5
C20Q C21Q H21C 109.5
H21A C21Q H21C 109.5
H21B C21Q H21C 109.5
C23Q C22Q H22A 109.5
C23Q C22Q H22B 109.5
H22A C22Q H22B 109.5
C23Q C22Q H22C 109.5
H22A C22Q H22C 109.5
H22B C22Q H22C 109.5
C24Q C23Q C22Q 112.4(6)
C24Q C23Q H23A 109.1
C22Q C23Q H23A 109.1
C24Q C23Q H23B 109.1
C22Q C23Q H23B 109.1
H23A C23Q H23B 107.9
C19Q C24Q C25Q 106.8(5)
C19Q C24Q C23Q 128.8(5)
C25Q C24Q C23Q 124.4(5)
C26Q C25Q N002 124.9(5)
C26Q C25Q C24Q 123.6(5)
N002 C25Q C24Q 111.5(5)
C25Q C26Q C27Q 124.3(5)
C25Q C26Q H26Q 117.9
C27Q C26Q H26Q 117.9
N003 C27Q C26Q 125.2(5)
N003 C27Q C28Q 111.7(5)
C26Q C27Q C28Q 123.0(5)
C33Q C28Q C27Q 106.2(5)
C33Q C28Q C29Q 128.8(5)
C27Q C28Q C29Q 125.0(5)
C28Q C29Q C30Q 112.9(5)
C28Q C29Q H29A 109.0
C30Q C29Q H29A 109.0
C28Q C29Q H29B 109.0
C30Q C29Q H29B 109.0
H29A C29Q H29B 107.8
C29Q C30Q H30A 109.5
C29Q C30Q H30B 109.5
H30A C30Q H30B 109.5
C29Q C30Q H30C 109.5
H30A C30Q H30C 109.5
H30B C30Q H30C 109.5
C32Q C31Q H31A 109.5
C32Q C31Q H31B 109.5
H31A C31Q H31B 109.5
C32Q C31Q H31C 109.5
H31A C31Q H31C 109.5
H31B C31Q H31C 109.5
C33Q C32Q C31Q 113.0(5)
C33Q C32Q H32A 109.0
C31Q C32Q H32A 109.0
C33Q C32Q H32B 109.0
C31Q C32Q H32B 109.0
H32A C32Q H32B 107.8
C28Q C33Q C34Q 106.4(5)
C28Q C33Q C32Q 128.7(5)
C34Q C33Q C32Q 124.9(5)
N003 C34Q C35Q 124.8(5)
N003 C34Q C33Q 111.4(5)
C35Q C34Q C33Q 123.8(5)
C36Q C35Q C34Q 124.1(5)
C36Q C35Q H35Q 117.9
C34Q C35Q H35Q 117.9
C35Q C36Q N004 125.2(5)
C35Q C36Q C03Q 123.8(5)
N004 C36Q C03Q 110.9(5)
C13S C14S C15S 118.2(9)
C13S C14S H14S 120.9
C15S C14S H14S 120.9
C15S C16S C11S 116.6(9)
C15S C16S H16S 121.7
C11S C16S H16S 121.7
C16S C15S C14S 124.9(10)
C16S C15S H15S 117.5
C14S C15S H15S 117.5
C14S C13S C12S 120.4(10)
C14S C13S H13S 119.8
C12S C13S H13S 119.8
C12S C11S C16S 119.7(9)
C12S C11S H11S 120.1
C16S C11S H11S 120.1
C11S C12S C13S 120.1(11)
C11S C12S H12S 119.9
C13S C12S H12S 119.9
C22S C23S C24S 119.7(15)
C22S C23S H23S 120.2
C24S C23S H23S 120.2
C21S C26S C25S 112.5(16)
C21S C26S H26S 123.7
C25S C26S H26S 123.7
C25S C24S C23S 119.8(17)
C25S C24S H24S 120.1
C23S C24S H24S 120.1
C26S C25S C24S 121.2(15)
C26S C25S H25S 119.4
C24S C25S H25S 119.4
C26S C21S C22S 127.9(19)
C26S C21S H21S 116.0
C22S C21S H21S 116.0
C23S C22S C21S 118.4(15)
C23S C22S H22S 120.8
C21S C22S H22S 120.8

loop_
_geom_bond_atom_site_label_1
_geom_bond_atom_site_label_2
_geom_bond_distance
Th01 Th03 0.918(2)
Th01 Th02 1.1279(17)
Th01 Th04 2.688(5)
Th02 Th04 1.802(6)
Th02 Th03 2.006(3)
Th03 Th04 3.396(5)
C01A C02A 1.376(15)
C01A C08A 1.412(13)
C01A C05A 1.493(12)
C02A C11A 1.450(19)
C02A C03A 1.494(15)
C03A C14A 1.302(17)
C03A C04A 1.453(15)
C04A C05A 1.390(15)
C04A C17A 1.46(2)
C05A C06A 1.446(14)
C06A C07A 1.422(15)
C06A C19A 1.429(18)
C07A C08A 1.408(15)
C07A C22A 1.512(16)
C08A C09A 1.392(18)
C09A C24A 1.422(14)
C09A C10A 1.442(15)
C10A C26A 1.445(15)
C10A C11A 1.47(2)
C11A C12A 1.48(2)
C12A C28A 1.459(15)
C12A C13A 1.495(15)
C13A C14A 1.360(16)
C13A C30A 1.440(14)
C14A C15A 1.31(2)
C15A C32A 1.464(15)
C15A C16A 1.509(15)
C16A C17A 1.388(19)
C16A C34A 1.394(15)
C17A C18A 1.53(2)
C18A C19A 1.384(19)
C18A C36A 1.442(19)
C19A C20A 1.522(19)
C20A C21A 1.35(2)
C20A C38A 1.40(2)
C21A C22A 1.40(2)
C21A C41A 1.48(2)
C22A C23A 1.440(17)
C23A C24A 1.357(19)
C23A C43A 1.480(17)
C24A C25A 1.454(15)
C25A C45A 1.40(2)
C25A C26A 1.399(14)
C26A C27A 1.459(18)
C27A C47A 1.39(2)
C27A C28A 1.469(17)
C28A C29A 1.447(14)
C29A C49A 1.394(19)
C29A C30A 1.407(13)
C30A C31A 1.486(18)
C31A C51A 1.340(17)
C31A C32A 1.507(18)
C32A C33A 1.432(14)
C33A C34A 1.445(16)
C33A C53A 1.49(2)
C34A C35A 1.39(2)
C35A C36A 1.32(3)
C35A C55A 1.48(2)
C36A C37A 1.510(17)
C37A C38A 1.413(15)
C37A C57A 1.423(15)
C38A C39A 1.497(14)
C39A C40A 1.309(17)
C39A C58A 1.415(15)
C40A C61A 1.428(13)
C40A C41A 1.447(14)
C41A C42A 1.454(15)
C42A C62A 1.418(13)
C42A C43A 1.503(16)
C43A C44A 1.466(18)
C44A C64A 1.453(18)
C44A C45A 1.49(2)
C45A C46A 1.44(2)
C46A C66A 1.412(14)
C46A C47A 1.512(15)
C47A C48A 1.463(16)
C48A C49A 1.26(2)
C48A C67A 1.485(15)
C49A C50A 1.39(2)
C50A C69A 1.445(16)
C50A C51A 1.445(16)
C51A C52A 1.465(16)
C52A C53A 1.34(2)
C52A C70A 1.449(15)
C53A C54A 1.38(2)
C54A C55A 1.471(16)
C54A C72A 1.476(15)
C55A C56A 1.481(16)
C56A C57A 1.403(19)
C56A C73A 1.442(15)
C57A C58A 1.478(14)
C58A C59A 1.379(15)
C59A C74A 1.418(14)
C59A C60A 1.503(14)
C60A C61A 1.372(14)
C60A C76A 1.373(13)
C61A C62A 1.463(14)
C62A C63A 1.417(15)
C63A C77A 1.425(13)
C63A C64A 1.446(13)
C64A C65A 1.404(14)
C65A C66A 1.389(14)
C65A C78A 1.413(14)
C66A C67A 1.404(15)
C67A C68A 1.49(3)
C68A C69A 1.27(2)
C68A C79A 1.44(2)
C69A C70A 1.423(16)
C70A C71A 1.43(2)
C71A C80A 1.419(19)
C71A C72A 1.54(2)
C72A C73A 1.459(16)
C73A C74A 1.406(17)
C74A C75A 1.385(14)
C75A C80A 1.340(16)
C75A C76A 1.495(13)
C76A C77A 1.276(13)
C77A C78A 1.458(13)
C78A C79A 1.277(18)
C79A C80A 1.49(2)
Ni01 N002 1.955(5)
Ni01 N001 1.958(5)
Ni01 N003 1.962(5)
Ni01 N004 1.964(5)
N001 C16Q 1.379(7)
N001 C09Q 1.380(7)
N002 C18Q 1.377(7)
N002 C25Q 1.384(7)
N003 C34Q 1.375(7)
N003 C27Q 1.378(7)
N004 C07Q 1.370(7)
N004 C36Q 1.381(7)
C01Q C02Q 1.531(13)
C01Q H01A 0.9800
C01Q H01B 0.9800
C01Q H01C 0.9800
C02Q C03Q 1.506(8)
C02Q H02A 0.9900
C02Q H02B 0.9900
C03Q C04Q 1.356(9)
C03Q C36Q 1.447(8)
C04Q C07Q 1.451(8)
C04Q C05Q 1.508(8)
C05Q C06Q 1.519(11)
C05Q H05A 0.9900
C05Q H05B 0.9900
C06Q H06A 0.9800
C06Q H06B 0.9800
C06Q H06C 0.9800
C07Q C08Q 1.373(8)
C08Q C09Q 1.381(8)
C08Q H08Q 0.9500
C09Q C10Q 1.432(8)
C10Q C15Q 1.365(9)
C10Q C11Q 1.503(8)
C11Q C12Q 1.530(9)
C11Q H11A 0.9900
C11Q H11B 0.9900
C12Q H12A 0.9800
C12Q H12B 0.9800
C12Q H12C 0.9800
C13Q C14Q 1.521(9)
C13Q H13A 0.9800
C13Q H13B 0.9800
C13Q H13C 0.9800
C14Q C15Q 1.497(8)
C14Q H14A 0.9900
C14Q H14B 0.9900
C15Q C16Q 1.439(8)
C16Q C17Q 1.373(8)
C17Q C18Q 1.379(8)
C17Q H17Q 0.9500
C18Q C19Q 1.446(8)
C19Q C24Q 1.360(9)
C19Q C20Q 1.496(8)
C20Q C21Q 1.525(10)
C20Q H20A 0.9900
C20Q H20B 0.9900
C21Q H21A 0.9800
C21Q H21B 0.9800
C21Q H21C 0.9800
C22Q C23Q 1.546(12)
C22Q H22A 0.9800
C22Q H22B 0.9800
C22Q H22C 0.9800
C23Q C24Q 1.508(9)
C23Q H23A 0.9900
C23Q H23B 0.9900
C24Q C25Q 1.438(8)
C25Q C26Q 1.374(8)
C26Q C27Q 1.379(8)
C26Q H26Q 0.9500
C27Q C28Q 1.437(7)
C28Q C33Q 1.366(9)
C28Q C29Q 1.500(8)
C29Q C30Q 1.525(10)
C29Q H29A 0.9900
C29Q H29B 0.9900
C30Q H30A 0.9800
C30Q H30B 0.9800
C30Q H30C 0.9800
C31Q C32Q 1.525(9)
C31Q H31A 0.9800
C31Q H31B 0.9800
C31Q H31C 0.9800
C32Q C33Q 1.507(8)
C32Q H32A 0.9900
C32Q H32B 0.9900
C33Q C34Q 1.444(8)
C34Q C35Q 1.380(8)
C35Q C36Q 1.366(8)
C35Q H35Q 0.9500
C14S C13S 1.330(15)
C14S C15S 1.385(14)
C14S H14S 0.9500
C16S C15S 1.369(14)
C16S C11S 1.415(17)
C16S H16S 0.9500
C15S H15S 0.9500
C13S C12S 1.433(16)
C13S H13S 0.9500
C11S C12S 1.375(17)
C11S H11S 0.9500
C12S H12S 0.9500
C23S C22S 1.21(2)
C23S C24S 1.43(2)
C23S H23S 0.9500
C26S C21S 1.33(2)
C26S C25S 1.36(3)
C26S H26S 0.9500
C24S C25S 1.43(3)
C24S H24S 0.9500
C25S H25S 0.9500
C21S C22S 1.45(3)
C21S H21S 0.9500
C22S H22S 0.9500

loop_
_geom_torsion_atom_site_label_1
_geom_torsion_atom_site_label_2
_geom_torsion_atom_site_label_3
_geom_torsion_atom_site_label_4
_geom_torsion
Th03 Th01 Th02 Th04 60.0(4)
Th04 Th01 Th02 Th03 -60.0(4)
Th04 Th01 Th03 Th02 37.5(3)
Th02 Th01 Th03 Th04 -37.5(3)
Th03 Th02 Th04 Th01 10.86(7)
Th01 Th02 Th04 Th03 -10.86(7)
C08A C01A C02A C11A 14.4(15)
C05A C01A C02A C11A 141.9(11)
C08A C01A C02A C03A -127.7(9)
C05A C01A C02A C03A -0.2(4)
C01A C02A C03A C14A 145.2(13)
C11A C02A C03A C14A 9.4(18)
C01A C02A C03A C04A -0.2(4)
C11A C02A C03A C04A -136.0(14)
C14A C03A C04A C05A -148.5(14)
C02A C03A C04A C05A 0.5(7)
C14A C03A C04A C17A -10(2)
C02A C03A C04A C17A 138.7(14)
C03A C04A C05A C06A 126.3(11)
C17A C04A C05A C06A -19.4(16)
C03A C04A C05A C01A -0.6(9)
C17A C04A C05A C01A -146.3(10)
C02A C01A C05A C04A 0.5(7)
C08A C01A C05A C04A 138.5(9)
C02A C01A C05A C06A -137.4(8)
C08A C01A C05A C06A 0.6(4)
C04A C05A C06A C07A -126.9(11)
C01A C05A C06A C07A 0.6(4)
C04A C05A C06A C19A 20.7(16)
C01A C05A C06A C19A 148.2(11)
C19A C06A C07A C08A -147.2(12)
C05A C06A C07A C08A -1.5(7)
C19A C06A C07A C22A 1.8(15)
C05A C06A C07A C22A 147.5(10)
C06A C07A C08A C09A 144.9(10)
C22A C07A C08A C09A -2.1(14)
C06A C07A C08A C01A 1.9(9)
C22A C07A C08A C01A -145.0(10)
C02A C01A C08A C09A -13.5(15)
C05A C01A C08A C09A -141.6(10)
C02A C01A C08A C07A 126.6(10)
C05A C01A C08A C07A -1.5(7)
C07A C08A C09A C24A 2.6(15)
C01A C08A C09A C24A 140.8(11)
C07A C08A C09A C10A -135.9(11)
C01A C08A C09A C10A 2.3(14)
C08A C09A C10A C26A 146.1(11)
C24A C09A C10A C26A 0.7(7)
C08A C09A C10A C11A 5.0(15)
C24A C09A C10A C11A -140.4(13)
C01A C02A C11A C10A -6.1(19)
C03A C02A C11A C10A 128.7(16)
C01A C02A C11A C12A -146.9(10)
C03A C02A C11A C12A -12.0(16)
C09A C10A C11A C02A -3(2)
C26A C10A C11A C02A -139.2(14)
C09A C10A C11A C12A 126.8(15)
C26A C10A C11A C12A -9(2)
C02A C11A C12A C28A 158.8(9)
C10A C11A C12A C28A 18.7(18)
C02A C11A C12A C13A 13(2)
C10A C11A C12A C13A -127.1(18)
C28A C12A C13A C14A -152.7(10)
C11A C12A C13A C14A -6.9(19)
C28A C12A C13A C30A -0.1(4)
C11A C12A C13A C30A 145.7(17)
C04A C03A C14A C15A -3(2)
C02A C03A C14A C15A -144.5(15)
C04A C03A C14A C13A 141.0(12)
C02A C03A C14A C13A -0.5(19)
C30A C13A C14A C03A -143.8(13)
C12A C13A C14A C03A -1.3(15)
C30A C13A C14A C15A 4.1(15)
C12A C13A C14A C15A 146.6(9)
C03A C14A C15A C32A 149.0(15)
C13A C14A C15A C32A 1.9(16)
C03A C14A C15A C16A 4(2)
C13A C14A C15A C16A -143.5(9)
C14A C15A C16A C17A 9.3(19)
C32A C15A C16A C17A -143.3(13)
C14A C15A C16A C34A 154.1(13)
C32A C15A C16A C34A 1.6(8)
C34A C16A C17A C04A -160.5(10)
C15A C16A C17A C04A -18.3(17)
C34A C16A C17A C18A -8.1(19)
C15A C16A C17A C18A 134.2(14)
C05A C04A C17A C16A 157.2(11)
C03A C04A C17A C16A 19.2(18)
C05A C04A C17A C18A 4.6(19)
C03A C04A C17A C18A -133.5(16)
C16A C17A C18A C19A -138.5(16)
C04A C17A C18A C19A 9(2)
C16A C17A C18A C36A 13.5(18)
C04A C17A C18A C36A 160.7(13)
C36A C18A C19A C06A -154.7(15)
C17A C18A C19A C06A -8(2)
C36A C18A C19A C20A 1(2)
C17A C18A C19A C20A 146.9(14)
C07A C06A C19A C18A 138.0(14)
C05A C06A C19A C18A -4.4(18)
C07A C06A C19A C20A -18.6(16)
C05A C06A C19A C20A -160.9(10)
C18A C19A C20A C21A -140.0(15)
C06A C19A C20A C21A 16.2(17)
C18A C19A C20A C38A 14.7(17)
C06A C19A C20A C38A 170.8(10)
C38A C20A C21A C22A -145.8(16)
C19A C20A C21A C22A 4(2)
C38A C20A C21A C41A 6.2(19)
C19A C20A C21A C41A 155.7(10)
C20A C21A C22A C23A 135.4(18)
C41A C21A C22A C23A -16.3(17)
C20A C21A C22A C07A -20.0(19)
C41A C21A C22A C07A -171.7(8)
C08A C07A C22A C21A 160.1(10)
C06A C07A C22A C21A 16.2(12)
C08A C07A C22A C23A -0.3(13)
C06A C07A C22A C23A -144.3(10)
C21A C22A C23A C24A -152.5(13)
C07A C22A C23A C24A 2.6(15)
C21A C22A C23A C43A 4.8(18)
C07A C22A C23A C43A 159.8(9)
C22A C23A C24A C09A -2.2(16)
C43A C23A C24A C09A -159.7(9)
C22A C23A C24A C25A 134.7(12)
C43A C23A C24A C25A -22.8(15)
C08A C09A C24A C23A -0.6(15)
C10A C09A C24A C23A 140.9(11)
C08A C09A C24A C25A -142.1(12)
C10A C09A C24A C25A -0.5(4)
C23A C24A C25A C45A 11.7(16)
C09A C24A C25A C45A 152.2(12)
C23A C24A C25A C26A -140.3(13)
C09A C24A C25A C26A 0.1(4)
C45A C25A C26A C10A -153.1(11)
C24A C25A C26A C10A 0.3(8)
C45A C25A C26A C27A -10.8(16)
C24A C25A C26A C27A 142.6(12)
C09A C10A C26A C25A -0.6(9)
C11A C10A C26A C25A 139.7(13)
C09A C10A C26A C27A -143.1(12)
C11A C10A C26A C27A -2.7(17)
C25A C26A C27A C47A 8.8(18)
C10A C26A C27A C47A 147.2(12)
C25A C26A C27A C28A -136.4(12)
C10A C26A C27A C28A 2.0(17)
C11A C12A C28A C29A -158.7(10)
C13A C12A C28A C29A -0.2(6)
C11A C12A C28A C27A -21.2(17)
C13A C12A C28A C27A 137.3(14)
C47A C27A C28A C29A 0.9(12)
C26A C27A C28A C29A 148.8(12)
C47A C27A C28A C12A -135.9(14)
C26A C27A C28A C12A 12(2)
C12A C28A C29A C49A 139.3(13)
C27A C28A C29A C49A -8.3(16)
C12A C28A C29A C30A 0.4(8)
C27A C28A C29A C30A -147.3(8)
C49A C29A C30A C13A -149.3(10)
C28A C29A C30A C13A -0.5(7)
C49A C29A C30A C31A -5.0(16)
C28A C29A C30A C31A 143.9(13)
C14A C13A C30A C29A 143.1(11)
C12A C13A C30A C29A 0.4(4)
C14A C13A C30A C31A -6.7(15)
C12A C13A C30A C31A -149.4(11)
C29A C30A C31A C51A 9(2)
C13A C30A C31A C51A 151.1(11)
C29A C30A C31A C32A -139.3(12)
C13A C30A C31A C32A 3.0(17)
C14A C15A C32A C33A -150.1(12)
C16A C15A C32A C33A -1.3(7)
C14A C15A C32A C31A -4.4(18)
C16A C15A C32A C31A 144.5(12)
C51A C31A C32A C33A -1(2)
C30A C31A C32A C33A 142.5(12)
C51A C31A C32A C15A -142.5(16)
C30A C31A C32A C15A 1.3(18)
C15A C32A C33A C34A 0.6(4)
C31A C32A C33A C34A -144.2(13)
C15A C32A C33A C53A 154.3(9)
C31A C32A C33A C53A 9.5(14)
C17A C16A C34A C35A 0.4(16)
C15A C16A C34A C35A -148.5(12)
C17A C16A C34A C33A 147.6(11)
C15A C16A C34A C33A -1.3(7)
C32A C33A C34A C35A 148.5(11)
C53A C33A C34A C35A 8(2)
C32A C33A C34A C16A 0.4(4)
C53A C33A C34A C16A -140.3(16)
C16A C34A C35A C36A 0(2)
C33A C34A C35A C36A -144.1(15)
C16A C34A C35A C55A 157.1(10)
C33A C34A C35A C55A 12.8(14)
C34A C35A C36A C18A 7(2)
C55A C35A C36A C18A -144.2(15)
C34A C35A C36A C37A 154.0(12)
C55A C35A C36A C37A 2(2)
C19A C18A C36A C35A 135.6(19)
C17A C18A C36A C35A -13.1(19)
C19A C18A C36A C37A -12(2)
C17A C18A C36A C37A -161.2(10)
C35A C36A C37A C38A -142.0(13)
C18A C36A C37A C38A 9.3(15)
C35A C36A C37A C57A 2.5(16)
C18A C36A C37A C57A 153.8(11)
C21A C20A C38A C37A 132.1(17)
C19A C20A C38A C37A -18.2(15)
C21A C20A C38A C39A -7.3(18)
C19A C20A C38A C39A -157.6(10)
C57A C37A C38A C20A -141.0(12)
C36A C37A C38A C20A 6.6(17)
C57A C37A C38A C39A 1.1(7)
C36A C37A C38A C39A 148.8(10)
C20A C38A C39A C40A 5.3(15)
C37A C38A C39A C40A -141.6(11)
C20A C38A C39A C58A 145.5(10)
C37A C38A C39A C58A -1.4(8)
C58A C39A C40A C61A 2.0(14)
C38A C39A C40A C61A 138.7(11)
C58A C39A C40A C41A -139.6(10)
C38A C39A C40A C41A -3.0(14)
C39A C40A C41A C42A 147.8(9)
C61A C40A C41A C42A 0.2(4)
C39A C40A C41A C21A 2.1(13)
C61A C40A C41A C21A -145.5(10)
C20A C21A C41A C40A -3.3(15)
C22A C21A C41A C40A 154.5(10)
C20A C21A C41A C42A -146.0(11)
C22A C21A C41A C42A 11.9(13)
C40A C41A C42A C62A 0.3(4)
C21A C41A C42A C62A 149.3(9)
C40A C41A C42A C43A -147.3(9)
C21A C41A C42A C43A 1.7(13)
C24A C23A C43A C44A 18.8(16)
C22A C23A C43A C44A -140.7(12)
C24A C23A C43A C42A 169.2(9)
C22A C23A C43A C42A 9.7(12)
C62A C42A C43A C44A -6.6(12)
C41A C42A C43A C44A 138.7(11)
C62A C42A C43A C23A -158.3(8)
C41A C42A C43A C23A -13.0(13)
C23A C43A C44A C64A 147.6(11)
C42A C43A C44A C64A -0.9(15)
C23A C43A C44A C45A -2.3(17)
C42A C43A C44A C45A -150.8(10)
C26A C25A C45A C46A 2.2(15)
C24A C25A C45A C46A -146.4(11)
C26A C25A C45A C44A 154.2(10)
C24A C25A C45A C44A 5.6(16)
C64A C44A C45A C25A -162.1(10)
C43A C44A C45A C25A -9.4(16)
C64A C44A C45A C46A -9.7(15)
C43A C44A C45A C46A 142.9(12)
C25A C45A C46A C66A 147.3(11)
C44A C45A C46A C66A -3.8(16)
C25A C45A C46A C47A 8.5(15)
C44A C45A C46A C47A -142.6(11)
C26A C27A C47A C48A -142.7(13)
C28A C27A C47A C48A 2.4(16)
C26A C27A C47A C46A 1.5(16)
C28A C27A C47A C46A 146.6(9)
C66A C46A C47A C27A -153.8(10)
C45A C46A C47A C27A -10.1(13)
C66A C46A C47A C48A -1.0(4)
C45A C46A C47A C48A 142.8(10)
C27A C47A C48A C49A 1.0(16)
C46A C47A C48A C49A -145.9(12)
C27A C47A C48A C67A 146.2(12)
C46A C47A C48A C67A -0.7(4)
C47A C48A C49A C50A 152.1(10)
C67A C48A C49A C50A 14.3(18)
C47A C48A C49A C29A -7.5(17)
C67A C48A C49A C29A -145.3(13)
C30A C29A C49A C48A 152.7(13)
C28A C29A C49A C48A 13(2)
C30A C29A C49A C50A 1(2)
C28A C29A C49A C50A -139.2(18)
C48A C49A C50A C69A -16.8(19)
C29A C49A C50A C69A 138.5(18)
C48A C49A C50A C51A -156.1(11)
C29A C49A C50A C51A -1(2)
C30A C31A C51A C50A -9(2)
C32A C31A C51A C50A 135.4(16)
C30A C31A C51A C52A -149.7(12)
C32A C31A C51A C52A -6(2)
C49A C50A C51A C31A 5.3(18)
C69A C50A C51A C31A -142.8(15)
C49A C50A C51A C52A 149.5(10)
C69A C50A C51A C52A 1.4(7)
C31A C51A C52A C53A 2.5(16)
C50A C51A C52A C53A -145.7(11)
C31A C51A C52A C70A 147.5(13)
C50A C51A C52A C70A -0.7(4)
C70A C52A C53A C54A 8.3(19)
C51A C52A C53A C54A 146.5(13)
C70A C52A C53A C33A -129.0(18)
C51A C52A C53A C33A 9(2)
C32A C33A C53A C52A -15(2)
C34A C33A C53A C52A 126(2)
C32A C33A C53A C54A -158.4(9)
C34A C33A C53A C54A -17.0(19)
C52A C53A C54A C55A -145.4(14)
C33A C53A C54A C55A 5.5(17)
C52A C53A C54A C72A 4.1(17)
C33A C53A C54A C72A 155.1(9)
C53A C54A C55A C35A 14(2)
C72A C54A C55A C35A -137.5(13)
C53A C54A C55A C56A 150.7(15)
C72A C54A C55A C56A -0.4(7)
C36A C35A C55A C54A 132.8(18)
C34A C35A C55A C54A -22.3(16)
C36A C35A C55A C56A -2(2)
C34A C35A C55A C56A -156.9(10)
C54A C55A C56A C57A -146.4(11)
C35A C55A C56A C57A -3.8(15)
C54A C55A C56A C73A 0.7(8)
C35A C55A C56A C73A 143.3(11)
C73A C56A C57A C37A -134.3(13)
C55A C56A C57A C37A 8.6(15)
C73A C56A C57A C58A 1.6(16)
C55A C56A C57A C58A 144.4(11)
C38A C37A C57A C56A 140.0(11)
C36A C37A C57A C56A -7.9(14)
C38A C37A C57A C58A -0.5(4)
C36A C37A C57A C58A -148.4(10)
C40A C39A C58A C59A 2.1(14)
C38A C39A C58A C59A -140.6(10)
C40A C39A C58A C57A 143.8(10)
C38A C39A C58A C57A 1.1(7)
C56A C57A C58A C59A 3.1(14)
C37A C57A C58A C59A 144.2(9)
C56A C57A C58A C39A -141.5(11)
C37A C57A C58A C39A -0.4(4)
C39A C58A C59A C74A 131.6(12)
C57A C58A C59A C74A -7.2(14)
C39A C58A C59A C60A -4.7(13)
C57A C58A C59A C60A -143.5(9)
C58A C59A C60A C61A 3.4(11)
C74A C59A C60A C61A -140.6(9)
C58A C59A C60A C76A 144.1(8)
C74A C59A C60A C76A 0.1(4)
C76A C60A C61A C40A -135.9(9)
C59A C60A C61A C40A 0.2(11)
C76A C60A C61A C62A 0.5(12)
C59A C60A C61A C62A 136.6(9)
C39A C40A C61A C60A -3.1(13)
C41A C40A C61A C60A 141.0(8)
C39A C40A C61A C62A -144.7(10)
C41A C40A C61A C62A -0.6(6)
C41A C42A C62A C63A -141.8(9)
C43A C42A C62A C63A 9.7(12)
C41A C42A C62A C61A -0.6(6)
C43A C42A C62A C61A 150.9(8)
C60A C61A C62A C63A 3.8(11)
C40A C61A C62A C63A 144.6(7)
C60A C61A C62A C42A -140.1(8)
C40A C61A C62A C42A 0.8(7)
C42A C62A C63A C77A 133.5(9)
C61A C62A C63A C77A -4.8(10)
C42A C62A C63A C64A -5.3(13)
C61A C62A C63A C64A -143.6(8)
C62A C63A C64A C65A 142.5(9)
C77A C63A C64A C65A 1.1(7)
C62A C63A C64A C44A -2.5(12)
C77A C63A C64A C44A -143.9(8)
C43A C44A C64A C65A -132.2(13)
C45A C44A C64A C65A 18.8(15)
C43A C44A C64A C63A 5.4(14)
C45A C44A C64A C63A 156.4(9)
C63A C64A C65A C66A -153.4(9)
C44A C64A C65A C66A -12.9(15)
C63A C64A C65A C78A -1.5(8)
C44A C64A C65A C78A 139.0(10)
C64A C65A C66A C67A 146.9(10)
C78A C65A C66A C67A 0.2(15)
C64A C65A C66A C46A -2.8(14)
C78A C65A C66A C46A -149.5(11)
C45A C46A C66A C65A 10.8(15)
C47A C46A C66A C65A 154.2(10)
C45A C46A C66A C67A -140.9(11)
C47A C46A C66A C67A 2.4(7)
C65A C66A C67A C48A -155.5(9)
C46A C66A C67A C48A -2.9(8)
C65A C66A C67A C68A -4.6(14)
C46A C66A C67A C68A 148.0(10)
C49A C48A C67A C66A 141.4(15)
C47A C48A C67A C66A 2.2(7)
C49A C48A C67A C68A -3(2)
C47A C48A C67A C68A -142.5(11)
C66A C67A C68A C69A -151.1(10)
C48A C67A C68A C69A -8.6(15)
C66A C67A C68A C79A 3.3(16)
C48A C67A C68A C79A 145.8(13)
C79A C68A C69A C70A 7(2)
C67A C68A C69A C70A 153.6(9)
C79A C68A C69A C50A -140(2)
C67A C68A C69A C50A 7.1(16)
C49A C50A C69A C68A 6(2)
C51A C50A C69A C68A 145.8(14)
C49A C50A C69A C70A -141.6(14)
C51A C50A C69A C70A -1.6(8)
C68A C69A C70A C71A -1.3(15)
C50A C69A C70A C71A 153.2(10)
C68A C69A C70A C52A -153.5(11)
C50A C69A C70A C52A 1.1(7)
C53A C52A C70A C69A 140.4(12)
C51A C52A C70A C69A -0.2(4)
C53A C52A C70A C71A -9.9(16)
C51A C52A C70A C71A -150.6(11)
C69A C70A C71A C80A -3.6(18)
C52A C70A C71A C80A 143.6(13)
C69A C70A C71A C72A -148.8(10)
C52A C70A C71A C72A -1.6(13)
C53A C54A C72A C73A -156.2(12)
C55A C54A C72A C73A -0.1(4)
C53A C54A C72A C71A -17.5(16)
C55A C54A C72A C71A 138.6(12)
C80A C71A C72A C73A 5.0(14)
C70A C71A C72A C73A 152.2(9)
C80A C71A C72A C54A -132.0(14)
C70A C71A C72A C54A 15.2(14)
C57A C56A C73A C74A -2.6(16)
C55A C56A C73A C74A -149.6(11)
C57A C56A C73A C72A 146.2(12)
C55A C56A C73A C72A -0.8(7)
C54A C72A C73A C74A 148.2(11)
C71A C72A C73A C74A 2.0(13)
C54A C72A C73A C56A 0.5(4)
C71A C72A C73A C56A -145.6(10)
C56A C73A C74A C75A 142.0(11)
C72A C73A C74A C75A -2.6(15)
C56A C73A C74A C59A -1.1(15)
C72A C73A C74A C59A -145.7(10)
C58A C59A C74A C75A -140.3(10)
C60A C59A C74A C75A 0.0(7)
C58A C59A C74A C73A 6.3(15)
C60A C59A C74A C73A 146.6(10)
C73A C74A C75A C80A -4.6(15)
C59A C74A C75A C80A 140.7(10)
C73A C74A C75A C76A -145.4(9)
C59A C74A C75A C76A -0.1(8)
C61A C60A C76A C77A -3.8(12)
C59A C60A C76A C77A -143.6(9)
C61A C60A C76A C75A 139.7(9)
C59A C60A C76A C75A -0.1(4)
C80A C75A C76A C77A 2.1(13)
C74A C75A C76A C77A 143.9(9)
C80A C75A C76A C60A -141.6(10)
C74A C75A C76A C60A 0.1(7)
C60A C76A C77A C63A 2.6(12)
C75A C76A C77A C63A -136.6(9)
C60A C76A C77A C78A 145.2(8)
C75A C76A C77A C78A 5.9(12)
C62A C63A C77A C76A 1.8(11)
C64A C63A C77A C76A 146.1(9)
C62A C63A C77A C78A -144.5(8)
C64A C63A C77A C78A -0.3(4)
C66A C65A C78A C79A 6.0(15)
C64A C65A C78A C79A -142.5(11)
C66A C65A C78A C77A 149.9(10)
C64A C65A C78A C77A 1.4(7)
C76A C77A C78A C79A -10.1(14)
C63A C77A C78A C79A 138.8(11)
C76A C77A C78A C65A -149.6(9)
C63A C77A C78A C65A -0.7(4)
C65A C78A C79A C68A -7.5(17)
C77A C78A C79A C68A -144.4(12)
C65A C78A C79A C80A 142.1(11)
C77A C78A C79A C80A 5.2(16)
C69A C68A C79A C78A 145(2)
C67A C68A C79A C78A 3.2(19)
C69A C68A C79A C80A -6(2)
C67A C68A C79A C80A -147.7(12)
C74A C75A C80A C71A 12.1(17)
C76A C75A C80A C71A 148.3(11)
C74A C75A C80A C79A -143.2(11)
C76A C75A C80A C79A -6.9(15)
C70A C71A C80A C75A -152.4(12)
C72A C71A C80A C75A -12.3(17)
C70A C71A C80A C79A 4.0(18)
C72A C71A C80A C79A 144.1(11)
C78A C79A C80A C75A 3.3(17)
C68A C79A C80A C75A 156.9(11)
C78A C79A C80A C71A -153.5(11)
C68A C79A C80A C71A 0.0(16)
C01Q C02Q C03Q C04Q 99.9(8)
C01Q C02Q C03Q C36Q -77.6(9)
C36Q C03Q C04Q C07Q -0.4(7)
C02Q C03Q C04Q C07Q -178.3(6)
C36Q C03Q C04Q C05Q 178.7(6)
C02Q C03Q C04Q C05Q 0.9(11)
C03Q C04Q C05Q C06Q -102.3(8)
C07Q C04Q C05Q C06Q 76.7(8)
C36Q N004 C07Q C08Q -179.9(5)
Ni01 N004 C07Q C08Q -0.7(8)
C36Q N004 C07Q C04Q -0.8(6)
Ni01 N004 C07Q C04Q 178.4(4)
C03Q C04Q C07Q N004 0.8(7)
C05Q C04Q C07Q N004 -178.4(6)
C03Q C04Q C07Q C08Q 179.9(5)
C05Q C04Q C07Q C08Q 0.7(9)
N004 C07Q C08Q C09Q 0.2(9)
C04Q C07Q C08Q C09Q -178.8(5)
C07Q C08Q C09Q N001 -1.2(9)
C07Q C08Q C09Q C10Q 178.8(5)
C16Q N001 C09Q C08Q 180.0(5)
Ni01 N001 C09Q C08Q 2.8(8)
C16Q N001 C09Q C10Q -0.1(6)
Ni01 N001 C09Q C10Q -177.2(4)
C08Q C09Q C10Q C15Q 179.7(5)
N001 C09Q C10Q C15Q -0.2(6)
C08Q C09Q C10Q C11Q -4.2(9)
N001 C09Q C10Q C11Q 175.8(5)
C15Q C10Q C11Q C12Q 95.8(7)
C09Q C10Q C11Q C12Q -79.4(8)
C09Q C10Q C15Q C16Q 0.4(6)
C11Q C10Q C15Q C16Q -175.5(5)
C09Q C10Q C15Q C14Q 175.9(5)
C11Q C10Q C15Q C14Q 0.1(9)
C13Q C14Q C15Q C10Q -92.1(7)
C13Q C14Q C15Q C16Q 82.7(7)
C09Q N001 C16Q C17Q -177.7(5)
Ni01 N001 C16Q C17Q -0.6(8)
C09Q N001 C16Q C15Q 0.3(6)
Ni01 N001 C16Q C15Q 177.5(4)
C10Q C15Q C16Q C17Q 177.6(5)
C14Q C15Q C16Q C17Q 1.8(9)
C10Q C15Q C16Q N001 -0.5(6)
C14Q C15Q C16Q N001 -176.2(5)
N001 C16Q C17Q C18Q 2.6(9)
C15Q C16Q C17Q C18Q -175.2(5)
C25Q N002 C18Q C17Q 178.5(5)
Ni01 N002 C18Q C17Q -0.6(8)
C25Q N002 C18Q C19Q 0.4(6)
Ni01 N002 C18Q C19Q -178.8(4)
C16Q C17Q C18Q N002 -2.0(9)
C16Q C17Q C18Q C19Q 176.0(5)
N002 C18Q C19Q C24Q 0.5(7)
C17Q C18Q C19Q C24Q -177.6(5)
N002 C18Q C19Q C20Q 178.1(5)
C17Q C18Q C19Q C20Q -0.1(9)
C24Q C19Q C20Q C21Q 100.2(8)
C18Q C19Q C20Q C21Q -76.8(8)
C18Q C19Q C24Q C25Q -1.2(7)
C20Q C19Q C24Q C25Q -178.6(6)
C18Q C19Q C24Q C23Q 176.9(6)
C20Q C19Q C24Q C23Q -0.5(11)
C22Q C23Q C24Q C19Q -104.0(8)
C22Q C23Q C24Q C25Q 73.7(8)
C18Q N002 C25Q C26Q 179.1(5)
Ni01 N002 C25Q C26Q -1.8(8)
C18Q N002 C25Q C24Q -1.1(6)
Ni01 N002 C25Q C24Q 178.1(4)
C19Q C24Q C25Q C26Q -178.7(5)
C23Q C24Q C25Q C26Q 3.1(10)
C19Q C24Q C25Q N002 1.5(7)
C23Q C24Q C25Q N002 -176.7(6)
N002 C25Q C26Q C27Q 1.4(9)
C24Q C25Q C26Q C27Q -178.4(5)
C34Q N003 C27Q C26Q -179.9(5)
Ni01 N003 C27Q C26Q 0.8(8)
C34Q N003 C27Q C28Q 1.8(6)
Ni01 N003 C27Q C28Q -177.5(4)
C25Q C26Q C27Q N003 -0.9(9)
C25Q C26Q C27Q C28Q 177.2(5)
N003 C27Q C28Q C33Q -1.3(6)
C26Q C27Q C28Q C33Q -179.7(5)
N003 C27Q C28Q C29Q 176.7(5)
C26Q C27Q C28Q C29Q -1.7(9)
C33Q C28Q C29Q C30Q 104.7(7)
C27Q C28Q C29Q C30Q -72.8(8)
C27Q C28Q C33Q C34Q 0.3(6)
C29Q C28Q C33Q C34Q -177.6(6)
C27Q C28Q C33Q C32Q 178.0(6)
C29Q C28Q C33Q C32Q 0.1(10)
C31Q C32Q C33Q C28Q -100.5(7)
C31Q C32Q C33Q C34Q 76.9(8)
C27Q N003 C34Q C35Q -179.0(5)
Ni01 N003 C34Q C35Q 0.3(8)
C27Q N003 C34Q C33Q -1.6(6)
Ni01 N003 C34Q C33Q 177.7(4)
C28Q C33Q C34Q N003 0.9(6)
C32Q C33Q C34Q N003 -177.0(5)
C28Q C33Q C34Q C35Q 178.3(5)
C32Q C33Q C34Q C35Q 0.4(9)
N003 C34Q C35Q C36Q 2.8(9)
C33Q C34Q C35Q C36Q -174.3(5)
C34Q C35Q C36Q N004 -2.9(9)
C34Q C35Q C36Q C03Q 175.4(5)
C07Q N004 C36Q C35Q 179.0(5)
Ni01 N004 C36Q C35Q -0.1(8)
C07Q N004 C36Q C03Q 0.5(6)
Ni01 N004 C36Q C03Q -178.6(4)
C04Q C03Q C36Q C35Q -178.6(5)
C02Q C03Q C36Q C35Q -0.6(10)
C04Q C03Q C36Q N004 0.0(7)
C02Q C03Q C36Q N004 177.9(6)
C11S C16S C15S C14S -0.2(16)
C13S C14S C15S C16S 0.8(16)
C15S C14S C13S C12S -2.6(16)
C15S C16S C11S C12S 1.5(17)
C16S C11S C12S C13S -3(2)
C14S C13S C12S C11S 3.9(19)
C22S C23S C24S C25S 1(3)
C21S C26S C25S C24S 6(3)
C23S C24S C25S C26S -3(3)
C25S C26S C21S C22S -9(4)
C24S C23S C22S C21S -3(3)
C26S C21S C22S C23S 7(4)
